data_2243517
loop_
_publ_author_name
'Travis, Jordan R.'
'Van Trieste III, Gerard P.'
'Zeller, Matthias'
'Zaleski, Curtis M.'

_publ_section_title
;
 Crystal structures of two dysprosium--aluminium--sodium [3.3.1]
 metallacryptates that form two-dimensional sheets
;
_journal_coeditor_code PK2639
_journal_issue 8
_journal_name_full 'Acta Crystallographica Section E'
_journal_page_first 1378
_journal_page_last 1390
_journal_paper_doi 10.1107/S2056989020010130
_journal_volume 76
_journal_year 2020
_chemical_formula_iupac
;
[Dy Al6 Na5 (C7 H5 N O3)2 (C7 H4 N O3)7 (C2 H3 O2) (C3 H7 N O)8], 4C3 H7 N O,
H2 O
;
_chemical_formula_moiety 'C89 H97 Al6 Dy N17 Na5 O37, 4(C3 H7 N O), O H2'
_chemical_formula_sum 'C101 H127 Al6 Dy N21 Na5 O42'
_chemical_formula_weight 2746.57
_chemical_name_systematic
;Poly[[\m~3~-acetato-hexakis(\m-<i>N</i>,<i>N</i>-dimethylformamide)bis(<i>N</i>,<i>N</i>-dimethylformamide)bis[salicylhydroximato(2-)]heptakis[salicylhydroximato(3-)]hexaaluminium(III)dysprosium(III)pentasodium(I)] <i>N</i>,<i>N</i>-dimethylformamide tetrasolvate
monohydrate]
;
_space_group_crystal_system monoclinic
_space_group_IT_number 9
_space_group_name_Hall 'C -2yc'
_space_group_name_H-M_alt 'C 1 c 1'
_atom_sites_solution_hydrogens mixed
_audit_creation_method SHELXL-2018/3
_cell_angle_alpha 90
_cell_angle_beta 101.590(2)
_cell_angle_gamma 90
_cell_formula_units_Z 4
_cell_length_a 22.6809(13)
_cell_length_b 20.5788(11)
_cell_length_c 27.6206(16)
_cell_measurement_reflns_used 9947
_cell_measurement_temperature 100(2)
_cell_measurement_theta_max 30.3630
_cell_measurement_theta_min 2.9214
_cell_volume 12628.9(12)
_computing_cell_refinement
;
SAINT (Bruker, 2014)
;
_computing_data_collection
;
APEX2 (Bruker, 2014)
;
_computing_data_reduction
;
SAINT (Bruker, 2014)
;
_computing_molecular_graphics
;
Mercury (Macrae <i>et al.</i>,  2020)
;
_computing_publication_material
;
publCIF (Westrip, 2010)
;
_computing_structure_refinement
;
SHELXL2018 (Sheldrick, 2015)
<i>shelXle</i>< (H\"ubschle <i>et al.</i>,  2011)
;
_computing_structure_solution
;
SHELXS97 (Sheldrick, 2008a)
;
_diffrn_ambient_temperature 100(2)
_diffrn_measured_fraction_theta_full 0.973
_diffrn_measured_fraction_theta_max 0.715
_diffrn_measurement_device_type 'Bruker D8 Quest CMOS'
_diffrn_measurement_method 'omega and phi scans'
_diffrn_radiation_monochromator 'laterally graded multilayer (Goebel) mirror'
_diffrn_radiation_type MoK\a
_diffrn_radiation_wavelength 0.71073
_diffrn_reflns_av_R_equivalents 0.071
_diffrn_reflns_av_unetI/netI 0.0907
_diffrn_reflns_limit_h_max 31
_diffrn_reflns_limit_h_min -28
_diffrn_reflns_limit_k_max 27
_diffrn_reflns_limit_k_min -26
_diffrn_reflns_limit_l_max 39
_diffrn_reflns_limit_l_min -36
_diffrn_reflns_number 40899
_diffrn_reflns_theta_full 25.242
_diffrn_reflns_theta_max 31.655
_diffrn_reflns_theta_min 2.467
_diffrn_source 'I-mu-S microsource X-ray tube'
_exptl_absorpt_coefficient_mu 0.740
_exptl_absorpt_correction_T_max 0.746246
_exptl_absorpt_correction_T_min 0.628084
_exptl_absorpt_correction_type multi-scan
_exptl_absorpt_process_details
;
(SADABS; Bruker, 2014)
;
_exptl_crystal_colour colorless
_exptl_crystal_density_diffrn 1.445
_exptl_crystal_description block
_exptl_crystal_F_000 5660
_exptl_crystal_size_max 0.150
_exptl_crystal_size_mid 0.150
_exptl_crystal_size_min 0.140
_refine_diff_density_max 1.375
_refine_diff_density_min -2.042
_refine_ls_abs_structure_details
;
Flack <i>x</i> determined using 7452 quotients
[(<i>I</i>^+^)-(<i>I</i>^-^)]/[(<i>I</i>^+^)+(<i>I</i>^-^)]
(Parsons <i>et al.</i>,  2013)
;
_refine_ls_abs_structure_Flack 0.026(5)
_refine_ls_extinction_method none
_refine_ls_goodness_of_fit_ref 1.050
_refine_ls_hydrogen_treatment mixed
_refine_ls_matrix_type full
_refine_ls_number_parameters 1634
_refine_ls_number_reflns 40899
_refine_ls_number_restraints 393
_refine_ls_restrained_S_all 1.048
_refine_ls_R_factor_all 0.0718
_refine_ls_R_factor_gt 0.0561
_refine_ls_shift/su_max 0.034
_refine_ls_shift/su_mean 0.000
_refine_ls_structure_factor_coef Fsqd
_refine_ls_weighting_details 'w=1/[\s^2^(Fo^2^)+(0.0559P)^2^+94.4342P] where P=(Fo^2^+2Fc^2^)/3'
_refine_ls_weighting_scheme calc
_refine_ls_wR_factor_gt 0.1463
_refine_ls_wR_factor_ref 0.1588
_reflns_number_gt 36071
_reflns_number_total 40899
_reflns_threshold_expression 'I > 2\s(I)'
_cod_data_source_file pk2639sup1.cif
_cod_data_source_block 1
_cod_original_sg_symbol_H-M 'C c'
_cod_database_code 2243517
_shelx_space_group_comment
;
The symmetry employed for this shelxl refinement is uniquely defined
by the following loop, which should always be used as a source of
symmetry information in preference to the above space-group names.
They are only intended as comments.
;
_shelx_estimated_absorpt_t_min 0.897
_shelx_estimated_absorpt_t_max 0.903

loop_
_space_group_symop_operation_xyz
'x, y, z'
'x, -y, z+1/2'
'x+1/2, y+1/2, z'
'x+1/2, -y+1/2, z+1/2'

loop_
_atom_site_type_symbol
_atom_site_label
_atom_site_fract_x
_atom_site_fract_y
_atom_site_fract_z
_atom_site_U_iso_or_equiv
_atom_site_adp_type
_atom_site_calc_flag
_atom_site_occupancy
_atom_site_disorder_assembly
_atom_site_disorder_group
Dy Dy1 0.83641(2) 0.62140(2) 0.71524(2) 0.01077(10) Uani d 1 . .
Al Al1 0.80306(15) 0.61749(15) 0.56957(12) 0.0111(7) Uani d 1 . .
Al Al2 0.72217(14) 0.50917(14) 0.68558(10) 0.0116(6) Uani d 1 . .
Al Al3 0.70939(14) 0.72285(14) 0.73084(11) 0.0115(5) Uani d 1 . .
Al Al4 0.89367(14) 0.76457(14) 0.68592(11) 0.0116(6) Uani d 1 . .
Al Al5 0.98018(13) 0.57341(14) 0.75403(10) 0.0115(5) Uani d 1 . .
Al Al6 0.85062(15) 0.61738(15) 0.85757(12) 0.0105(7) Uani d 1 . .
Na Na1 1.01453(19) 0.8570(2) 0.73422(15) 0.0179(9) Uani d 1 . .
Na Na2 0.63312(19) 0.8417(2) 0.72183(15) 0.0181(9) Uani d 1 . .
Na Na3 0.6110(2) 0.4410(2) 0.70212(17) 0.0207(10) Uani d 1 . .
Na Na4 0.8874(2) 0.4437(2) 0.69879(16) 0.0226(9) Uani d 1 . .
Na Na5 1.0490(2) 0.4538(2) 0.70893(17) 0.0198(10) Uani d 1 . .
O O1 0.7917(3) 0.5879(3) 0.6315(2) 0.01077(10) Uani d 1 . .
O O2 0.7609(3) 0.5423(3) 0.5478(2) 0.0154(14) Uani d 1 . .
O O3 0.6958(3) 0.4324(3) 0.6560(3) 0.0143(15) Uani d 1 . .
O O4 0.7382(3) 0.5897(3) 0.7163(2) 0.0100(13) Uani d 1 . .
O O5 0.6440(3) 0.5460(3) 0.6661(2) 0.0132(14) Uani d 1 . .
O O6 0.6510(3) 0.7487(3) 0.6754(2) 0.0128(14) Uani d 1 . .
O O7 0.7790(3) 0.7142(3) 0.7039(3) 0.0115(5) Uani d 1 . .
O O8 0.7369(3) 0.8103(3) 0.7377(3) 0.0134(15) Uani d 1 . .
O O9 0.9105(4) 0.8456(4) 0.7127(3) 0.0166(16) Uani d 1 . .
O O10 0.9162(3) 0.7017(3) 0.7387(2) 0.0131(14) Uani d 1 . .
O O11 0.9759(3) 0.7563(3) 0.6839(3) 0.0133(15) Uani d 1 . .
O O12 1.0464(3) 0.5681(3) 0.7275(2) 0.0143(15) Uani d 1 . .
O O13 0.9088(3) 0.5759(3) 0.7799(2) 0.0115(5) Uani d 1 . .
O O14 1.0170(3) 0.5978(3) 0.8188(3) 0.0162(14) Uani d 1 . .
O O15 0.8982(4) 0.6530(4) 0.9100(3) 0.0171(17) Uani d 1 . .
O O16 0.8147(3) 0.6502(3) 0.7951(3) 0.0123(14) Uani d 1 . .
O O17 0.7846(3) 0.6521(3) 0.8758(3) 0.0156(15) Uani d 1 . .
O O18 0.6524(3) 0.7423(3) 0.7677(3) 0.0144(15) Uani d 1 . .
O O19 0.9192(3) 0.5560(3) 0.6960(2) 0.0128(14) Uani d 1 . .
O O20 0.9621(4) 0.4584(4) 0.6491(3) 0.0210(16) Uani d 1 . .
O O21 0.8746(3) 0.6006(3) 0.5583(3) 0.0156(15) Uani d 1 . .
O O22 0.8693(3) 0.6850(3) 0.6529(2) 0.0097(13) Uani d 1 . .
O O23 0.8659(3) 0.7982(3) 0.6213(3) 0.0153(15) Uani d 1 . .
O O24 0.7607(4) 0.6653(4) 0.5219(3) 0.0173(17) Uani d 1 . .
O O25 0.8059(3) 0.4979(3) 0.7194(2) 0.0122(14) Uani d 1 . .
O O26 0.7064(3) 0.4712(3) 0.7448(2) 0.0150(15) Uani d 1 . .
O O27 0.8355(3) 0.5326(3) 0.8630(2) 0.0146(14) Uani d 1 . .
O O28 0.9909(3) 0.4830(3) 0.7676(3) 0.0163(15) Uani d 1 . .
O O29 0.9223(4) 0.4118(5) 0.7800(4) 0.038(2) Uani d 1 . .
O O30 1.1174(4) 0.8391(4) 0.7431(3) 0.0254(18) Uani d 1 . .
O O31 1.0018(4) 0.8455(5) 0.8168(3) 0.037(2) Uani d 1 . .
O O32 0.6187(4) 0.9202(4) 0.6590(3) 0.0221(17) Uani d 1 . .
O O33 0.6351(4) 0.9330(4) 0.7714(3) 0.0245(19) Uani d 1 . .
O O34 0.5298(4) 0.8395(4) 0.7185(3) 0.0238(18) Uani d 1 . .
O O35 0.5528(4) 0.4641(4) 0.7610(3) 0.0240(18) Uani d 1 . .
O O36 0.5241(4) 0.4064(4) 0.6551(3) 0.0258(19) Uani d 1 . .
O O37 0.8423(4) 0.3771(4) 0.6335(3) 0.0326(19) Uani d 1 . .
O O39 0.3352(8) 0.5105(7) 0.9336(6) 0.089(5) Uani d 1 . .
O O40 0.5343(7) 0.4742(6) 0.9417(6) 0.078(4) Uani d 1 . .
O O41 0.4018(17) 0.7139(14) 0.8093(13) 0.098(9) Uani d 0.50(2) A 1
C C99 0.378(2) 0.7675(18) 0.8173(14) 0.077(7) Uani d 0.50(2) A 1
H H99 0.363730 0.794800 0.789607 0.107 Uiso calc 0.50(2) A 1
N N21 0.371(2) 0.788(2) 0.8606(13) 0.078(6) Uani d 0.50(2) A 1
C C100 0.392(2) 0.7537(19) 0.9067(14) 0.090(9) Uani d 0.50(2) A 1
H H10G 0.381771 0.778720 0.934030 0.135 Uiso calc 0.50(2) A 1
H H10H 0.372671 0.710960 0.905056 0.135 Uiso calc 0.50(2) A 1
H H10I 0.435777 0.748172 0.912092 0.135 Uiso calc 0.50(2) A 1
C C101 0.329(3) 0.841(2) 0.865(2) 0.078(11) Uani d 0.50(2) A 1
H H10J 0.329838 0.849515 0.899890 0.117 Uiso calc 0.50(2) A 1
H H10K 0.340467 0.879879 0.848993 0.117 Uiso calc 0.50(2) A 1
H H10L 0.288134 0.827625 0.848675 0.117 Uiso calc 0.50(2) A 1
O O41B 0.4220(17) 0.7141(17) 0.9347(14) 0.115(10) Uani d 0.50(2) A 2
C C99B 0.381(2) 0.757(2) 0.9190(15) 0.084(7) Uani d 0.50(2) A 2
H H99B 0.352992 0.767492 0.939065 0.117 Uiso calc 0.50(2) A 2
N N21B 0.377(2) 0.786(2) 0.8755(14) 0.079(6) Uani d 0.50(2) A 2
C C102 0.418(2) 0.769(2) 0.8433(17) 0.076(8) Uani d 0.50(2) A 2
H H10M 0.408574 0.794794 0.813056 0.114 Uiso calc 0.50(2) A 2
H H10N 0.459560 0.777669 0.860353 0.114 Uiso calc 0.50(2) A 2
H H10O 0.413942 0.722517 0.834884 0.114 Uiso calc 0.50(2) A 2
C C103 0.346(2) 0.847(2) 0.862(2) 0.061(9) Uani d 0.50(2) A 2
H H10P 0.348865 0.858463 0.828014 0.092 Uiso calc 0.50(2) A 2
H H10Q 0.303207 0.841932 0.863568 0.092 Uiso calc 0.50(2) A 2
H H10R 0.363961 0.880998 0.884613 0.092 Uiso calc 0.50(2) A 2
O O42 0.7754(7) 0.3322(7) 0.7025(6) 0.093(5) Uani d 1 . .
H H42A 0.748851 0.361229 0.697006 0.139 Uiso d 1 . .
H H42B 0.791582 0.329229 0.677598 0.139 Uiso d 1 . .
N N1 0.7547(4) 0.5331(4) 0.6279(3) 0.0107(16) Uani d 1 . .
N N2 0.6912(4) 0.6350(4) 0.7049(3) 0.0114(15) Uani d 1 . .
N N3 0.8148(4) 0.7705(4) 0.7062(3) 0.0116(16) Uani d 1 . .
N N4 0.9696(4) 0.6690(4) 0.7326(3) 0.0130(15) Uani d 1 . .
N N5 0.9196(4) 0.6024(4) 0.8277(3) 0.0113(12) Uani d 1 . .
N N6 0.7599(4) 0.6836(4) 0.7954(3) 0.0156(18) Uani d 1 . .
N N7 0.9326(4) 0.5632(4) 0.6497(3) 0.0163(18) Uani d 1 . .
H H7 0.914(5) 0.595(3) 0.6306(16) 0.020 Uiso d 1 . .
N N8 0.8326(4) 0.6952(4) 0.6056(3) 0.0125(17) Uani d 1 . .
N N9 0.8049(4) 0.4891(4) 0.7693(3) 0.0141(17) Uani d 1 . .
H H9 0.832(3) 0.502(5) 0.7966(17) 0.017 Uiso d 1 . .
N N10 1.1657(5) 0.7559(6) 0.7897(4) 0.041(3) Uani d 1 . .
N N11 0.9118(5) 0.8366(5) 0.8402(4) 0.033(3) Uani d 1 . .
N N12 0.6703(5) 0.9210(5) 0.5959(4) 0.030(3) Uani d 1 . .
N N13 0.6806(5) 0.9559(5) 0.8511(4) 0.033(3) Uani d 1 . .
N N14 0.4608(5) 0.7563(5) 0.7104(4) 0.029(2) Uani d 1 . .
N N15 0.5869(4) 0.5428(5) 0.8173(3) 0.021(2) Uani d 1 . .
N N16 0.4933(7) 0.4073(7) 0.5715(5) 0.057(4) Uani d 1 . .
N N17 0.8230(5) 0.3455(5) 0.5519(4) 0.027(2) Uani d 1 . .
N N19 0.3857(9) 0.5680(10) 0.8816(7) 0.078(5) Uani d 1 . .
N N20 0.5776(8) 0.3823(7) 0.9812(5) 0.064(4) Uani d 1 . .
C C1 0.7400(4) 0.5108(4) 0.5822(3) 0.0104(18) Uani d 1 . .
C C2 0.7026(5) 0.4536(5) 0.5709(4) 0.014(2) Uani d 1 . .
C C3 0.6854(5) 0.4338(5) 0.5209(4) 0.021(2) Uani d 1 . .
H H3 0.698460 0.458335 0.495884 0.025 Uiso calc 1 . .
C C4 0.6499(6) 0.3793(6) 0.5077(4) 0.027(3) Uani d 1 . .
H H4 0.638735 0.366597 0.474068 0.032 Uiso calc 1 . .
C C5 0.6308(6) 0.3436(5) 0.5444(4) 0.024(3) Uani d 1 . .
H H5 0.606316 0.306256 0.535645 0.029 Uiso calc 1 . .
C C6 0.6472(5) 0.3617(5) 0.5935(4) 0.021(2) Uani d 1 . .
H H6 0.634417 0.336096 0.618173 0.025 Uiso calc 1 . .
C C7 0.6822(5) 0.4171(5) 0.6074(4) 0.015(2) Uani d 1 . .
C C8 0.6447(4) 0.6089(5) 0.6768(4) 0.0127(16) Uani d 1 . .
C C9 0.5939(5) 0.6502(5) 0.6543(4) 0.016(2) Uani d 1 . .
C C10 0.5399(5) 0.6230(6) 0.6307(4) 0.023(2) Uani d 1 . .
H H10 0.535065 0.577229 0.631572 0.028 Uiso calc 1 . .
C C11 0.4932(6) 0.6602(6) 0.6061(5) 0.031(3) Uani d 1 . .
H H11 0.455783 0.640438 0.592145 0.037 Uiso calc 1 . .
C C12 0.5007(6) 0.7258(6) 0.6016(4) 0.026(3) Uani d 1 . .
H H12 0.469307 0.751271 0.582793 0.031 Uiso calc 1 . .
C C13 0.5540(6) 0.7550(6) 0.6243(5) 0.021(3) Uani d 1 . .
H H13 0.558600 0.800528 0.621009 0.025 Uiso calc 1 . .
C C14 0.6024(5) 0.7180(5) 0.6527(4) 0.013(2) Uani d 1 . .
C C15 0.7880(5) 0.8198(5) 0.7232(4) 0.013(2) Uani d 1 . .
C C16 0.8144(5) 0.8846(5) 0.7244(4) 0.014(2) Uani d 1 . .
C C17 0.7798(6) 0.9380(6) 0.7316(5) 0.025(3) Uani d 1 . .
H H17 0.739672 0.931194 0.735802 0.030 Uiso calc 1 . .
C C18 0.8013(7) 0.9997(7) 0.7329(7) 0.039(4) Uani d 1 . .
H H18 0.776025 1.035410 0.736473 0.047 Uiso calc 1 . .
C C19 0.8613(7) 1.0102(7) 0.7288(7) 0.048(5) Uani d 1 . .
H H19 0.877157 1.053035 0.731110 0.057 Uiso calc 1 . .
C C20 0.8970(6) 0.9588(6) 0.7216(6) 0.032(3) Uani d 1 . .
H H20 0.937377 0.966620 0.718518 0.038 Uiso calc 1 . .
C C21 0.8748(6) 0.8943(6) 0.7187(5) 0.017(3) Uani d 1 . .
C C22 0.9978(5) 0.7007(5) 0.7035(4) 0.0130(19) Uani d 1 . .
C C23 1.0550(5) 0.6757(5) 0.6926(4) 0.018(2) Uani d 1 . .
C C24 1.0885(6) 0.7157(6) 0.6682(5) 0.026(3) Uani d 1 . .
H H24 1.073091 0.757303 0.657293 0.032 Uiso calc 1 . .
C C25 1.1434(6) 0.6969(6) 0.6593(5) 0.031(3) Uani d 1 . .
H H25 1.166092 0.726036 0.643647 0.037 Uiso calc 1 . .
C C26 1.1657(6) 0.6355(6) 0.6733(5) 0.031(3) Uani d 1 . .
H H26 1.203657 0.622253 0.667043 0.037 Uiso calc 1 . .
C C27 1.1320(5) 0.5935(6) 0.6964(4) 0.023(2) Uani d 1 . .
H H27 1.147210 0.551367 0.705922 0.027 Uiso calc 1 . .
C C28 1.0762(5) 0.6123(5) 0.7060(4) 0.015(2) Uani d 1 . .
C C29 0.9779(4) 0.6117(4) 0.8453(3) 0.0113(12) Uani d 1 . .
C C30 0.9984(5) 0.6372(5) 0.8959(4) 0.014(2) Uani d 1 . .
C C31 1.0610(6) 0.6431(7) 0.9149(4) 0.021(3) Uani d 1 . .
H H31 1.088774 0.630288 0.895115 0.026 Uiso calc 1 . .
C C32 1.0820(6) 0.6672(6) 0.9616(4) 0.029(3) Uani d 1 . .
H H32 1.124017 0.670666 0.974292 0.035 Uiso calc 1 . .
C C33 1.0418(5) 0.6863(6) 0.9897(4) 0.026(3) Uani d 1 . .
H H33 1.056304 0.703006 1.021945 0.031 Uiso calc 1 . .
C C34 0.9806(5) 0.6817(6) 0.9722(4) 0.022(2) Uani d 1 . .
H H34 0.953847 0.696025 0.992346 0.026 Uiso calc 1 . .
C C35 0.9570(5) 0.6562(5) 0.9251(4) 0.015(2) Uani d 1 . .
C C36 0.7481(5) 0.6819(5) 0.8401(3) 0.0125(19) Uani d 1 . .
C C37 0.6967(5) 0.7174(5) 0.8524(4) 0.016(2) Uani d 1 . .
C C38 0.6925(6) 0.7229(6) 0.9029(4) 0.024(3) Uani d 1 . .
H H38 0.722868 0.703562 0.927418 0.029 Uiso calc 1 . .
C C39 0.6464(7) 0.7549(6) 0.9172(5) 0.037(3) Uani d 1 . .
H H39 0.643835 0.757128 0.951122 0.045 Uiso calc 1 . .
C C40 0.6028(6) 0.7844(7) 0.8808(5) 0.033(3) Uani d 1 . .
H H40 0.570726 0.807634 0.890290 0.040 Uiso calc 1 . .
C C41 0.6055(5) 0.7803(6) 0.8316(4) 0.024(3) Uani d 1 . .
H H41 0.575336 0.801078 0.807729 0.029 Uiso calc 1 . .
C C42 0.6520(5) 0.7461(5) 0.8157(4) 0.014(2) Uani d 1 . .
C C43 0.9485(4) 0.5107(5) 0.6267(4) 0.015(2) Uani d 1 . .
C C44 0.9494(5) 0.5173(5) 0.5727(4) 0.016(2) Uani d 1 . .
C C45 0.9879(5) 0.4759(6) 0.5535(4) 0.023(2) Uani d 1 . .
H H45 1.013734 0.447373 0.575040 0.027 Uiso calc 1 . .
C C46 0.9888(6) 0.4760(6) 0.5035(4) 0.025(3) Uani d 1 . .
H H46 1.016200 0.449010 0.490949 0.030 Uiso calc 1 . .
C C47 0.9493(5) 0.5159(6) 0.4719(4) 0.026(3) Uani d 1 . .
H H47 0.948962 0.515252 0.437442 0.031 Uiso calc 1 . .
C C48 0.9106(5) 0.5564(5) 0.4899(4) 0.022(2) Uani d 1 . .
H H48 0.883712 0.583256 0.467778 0.026 Uiso calc 1 . .
C C49 0.9103(5) 0.5585(5) 0.5412(4) 0.017(2) Uani d 1 . .
C C50 0.8344(5) 0.7550(5) 0.5916(4) 0.013(2) Uani d 1 . .
C C51 0.8016(5) 0.7736(5) 0.5425(4) 0.013(2) Uani d 1 . .
C C52 0.8041(5) 0.8376(5) 0.5263(4) 0.017(2) Uani d 1 . .
H H52 0.827245 0.868285 0.547867 0.020 Uiso calc 1 . .
C C53 0.7746(6) 0.8582(5) 0.4803(4) 0.024(3) Uani d 1 . .
H H53 0.776827 0.902285 0.470632 0.029 Uiso calc 1 . .
C C54 0.7418(6) 0.8135(6) 0.4487(4) 0.028(3) Uani d 1 . .
H H54 0.722060 0.826780 0.416533 0.034 Uiso calc 1 . .
C C55 0.7371(5) 0.7494(5) 0.4631(4) 0.021(2) Uani d 1 . .
H H55 0.713264 0.719797 0.441042 0.025 Uiso calc 1 . .
C C56 0.7670(5) 0.7275(5) 0.5099(4) 0.015(2) Uani d 1 . .
C C57 0.7523(4) 0.4771(5) 0.7802(4) 0.0125(19) Uani d 1 . .
C C58 0.7468(5) 0.4691(5) 0.8323(3) 0.014(2) Uani d 1 . .
C C59 0.6987(5) 0.4318(5) 0.8412(4) 0.016(2) Uani d 1 . .
H H59 0.670856 0.413611 0.814270 0.019 Uiso calc 1 . .
C C60 0.6914(5) 0.4214(5) 0.8889(4) 0.019(2) Uani d 1 . .
H H60 0.659653 0.394548 0.895047 0.023 Uiso calc 1 . .
C C61 0.7310(5) 0.4505(5) 0.9282(4) 0.018(2) Uani d 1 . .
H H61 0.725666 0.443745 0.961056 0.021 Uiso calc 1 . .
C C62 0.7775(5) 0.4887(5) 0.9196(4) 0.018(2) Uani d 1 . .
H H62 0.803690 0.508715 0.946744 0.021 Uiso calc 1 . .
C C63 0.7871(5) 0.4989(4) 0.8709(3) 0.0144(19) Uani d 1 . .
C C64 0.9689(5) 0.4441(5) 0.7957(4) 0.022(2) Uani d 1 . .
C C65 1.0021(7) 0.4358(7) 0.8481(5) 0.040(3) Uani d 1 . .
H H65A 1.043408 0.421758 0.848250 0.061 Uiso calc 1 . .
H H65B 0.981740 0.402905 0.864514 0.061 Uiso calc 1 . .
H H65C 1.002766 0.477218 0.865643 0.061 Uiso calc 1 . .
C C66 1.1602(7) 0.8014(7) 0.7554(5) 0.039(3) Uani d 1 . .
H H66 1.192535 0.805669 0.738469 0.047 Uiso calc 1 . .
C C67 1.1205(8) 0.7435(8) 0.8180(7) 0.050(5) Uani d 1 . .
H H67A 1.087533 0.774766 0.808819 0.075 Uiso calc 1 . .
H H67B 1.138025 0.747820 0.853263 0.075 Uiso calc 1 . .
H H67C 1.104849 0.699283 0.811224 0.075 Uiso calc 1 . .
C C68 1.2188(9) 0.7116(9) 0.7975(7) 0.070(6) Uani d 1 . .
H H68A 1.205087 0.666740 0.790663 0.105 Uiso calc 1 . .
H H68B 1.240703 0.715039 0.831770 0.105 Uiso calc 1 . .
H H68C 1.245396 0.723881 0.775104 0.105 Uiso calc 1 . .
C C69 0.9581(6) 0.8132(7) 0.8223(4) 0.029(3) Uani d 1 . .
H H69 0.957129 0.768613 0.813219 0.035 Uiso calc 1 . .
C C70 0.9093(7) 0.9047(6) 0.8537(6) 0.039(3) Uani d 1 . .
H H70A 0.877963 0.926767 0.829753 0.059 Uiso calc 1 . .
H H70B 0.948294 0.925197 0.853800 0.059 Uiso calc 1 . .
H H70C 0.899885 0.908055 0.886771 0.059 Uiso calc 1 . .
C C71 0.8620(6) 0.7961(7) 0.8424(5) 0.038(3) Uani d 1 . .
H H71A 0.826583 0.811761 0.818882 0.057 Uiso calc 1 . .
H H71B 0.853755 0.797035 0.875890 0.057 Uiso calc 1 . .
H H71C 0.871066 0.751473 0.833903 0.057 Uiso calc 1 . .
C C72 0.6357(6) 0.9474(6) 0.6244(5) 0.028(3) Uani d 1 . .
H H72 0.622986 0.990969 0.617473 0.033 Uiso calc 1 . .
C C73 0.6968(6) 0.8569(6) 0.6045(5) 0.027(3) Uani d 1 . .
H H73A 0.679443 0.834435 0.629671 0.040 Uiso calc 1 . .
H H73B 0.740389 0.860960 0.616000 0.040 Uiso calc 1 . .
H H73C 0.688369 0.831932 0.573681 0.040 Uiso calc 1 . .
C C74 0.6854(10) 0.9574(8) 0.5547(8) 0.071(7) Uani d 1 . .
H H74A 0.674687 0.931695 0.524336 0.107 Uiso calc 1 . .
H H74B 0.728733 0.966502 0.561437 0.107 Uiso calc 1 . .
H H74C 0.663064 0.998448 0.550633 0.107 Uiso calc 1 . .
C C75 0.6406(6) 0.9670(6) 0.8089(5) 0.031(3) Uani d 1 . .
H H75 0.614808 1.003541 0.807873 0.037 Uiso calc 1 . .
C C76 0.7229(6) 0.9033(7) 0.8557(5) 0.035(3) Uani d 1 . .
H H76A 0.720848 0.882860 0.823401 0.053 Uiso calc 1 . .
H H76B 0.713128 0.871145 0.879068 0.053 Uiso calc 1 . .
H H76C 0.763640 0.920042 0.867940 0.053 Uiso calc 1 . .
C C77 0.6779(9) 0.9924(10) 0.8959(7) 0.070(6) Uani d 1 . .
H H77A 0.710598 1.024322 0.902093 0.106 Uiso calc 1 . .
H H77B 0.682043 0.962479 0.923959 0.106 Uiso calc 1 . .
H H77C 0.639115 1.014962 0.891667 0.106 Uiso calc 1 . .
C C78 0.4793(6) 0.8156(6) 0.7013(5) 0.026(3) Uani d 1 . .
H H78 0.451431 0.842310 0.679786 0.031 Uiso calc 1 . .
C C79 0.5006(7) 0.7083(6) 0.7389(6) 0.036(3) Uani d 1 . .
H H79A 0.496500 0.666811 0.721066 0.055 Uiso calc 1 . .
H H79B 0.489728 0.702399 0.771176 0.055 Uiso calc 1 . .
H H79C 0.542348 0.723365 0.743508 0.055 Uiso calc 1 . .
C C80 0.4006(7) 0.7340(7) 0.6904(6) 0.046(4) Uani d 1 . .
H H80A 0.378516 0.768024 0.669335 0.070 Uiso calc 1 . .
H H80B 0.379954 0.724264 0.717454 0.070 Uiso calc 1 . .
H H80C 0.402380 0.694732 0.670681 0.070 Uiso calc 1 . .
C C81 0.5602(5) 0.4858(6) 0.8038(4) 0.024(3) Uani d 1 . .
H H81 0.546116 0.460836 0.828146 0.029 Uiso calc 1 . .
C C82 0.6105(6) 0.5832(6) 0.7820(4) 0.027(3) Uani d 1 . .
H H82A 0.594490 0.567796 0.748308 0.041 Uiso calc 1 . .
H H82B 0.654559 0.580397 0.788780 0.041 Uiso calc 1 . .
H H82C 0.598346 0.628439 0.785083 0.041 Uiso calc 1 . .
C C83 0.6018(7) 0.5630(6) 0.8689(4) 0.034(3) Uani d 1 . .
H H83A 0.645604 0.566553 0.879459 0.051 Uiso calc 1 . .
H H83B 0.586577 0.530707 0.889448 0.051 Uiso calc 1 . .
H H83C 0.583262 0.605234 0.872570 0.051 Uiso calc 1 . .
C C84 0.4933(8) 0.3843(9) 0.6166(5) 0.054(5) Uani d 1 . .
H H84 0.467832 0.348393 0.619404 0.065 Uiso calc 1 . .
C C85 0.5255(9) 0.4660(7) 0.5639(6) 0.053(5) Uani d 1 . .
H H85A 0.520059 0.474908 0.528424 0.080 Uiso calc 1 . .
H H85B 0.509768 0.502585 0.580236 0.080 Uiso calc 1 . .
H H85C 0.568412 0.460381 0.577958 0.080 Uiso calc 1 . .
C C86 0.4538(10) 0.3788(11) 0.5272(7) 0.081(7) Uani d 1 . .
H H86A 0.459963 0.401852 0.497580 0.122 Uiso calc 1 . .
H H86B 0.463771 0.332748 0.524604 0.122 Uiso calc 1 . .
H H86C 0.411659 0.382932 0.530212 0.122 Uiso calc 1 . .
C C87 0.8458(6) 0.3854(6) 0.5893(4) 0.030(3) Uani d 1 . .
H H87 0.866311 0.423162 0.581622 0.036 Uiso calc 1 . .
C C88 0.7893(7) 0.2882(7) 0.5596(6) 0.038(3) Uani d 1 . .
H H88A 0.750115 0.288871 0.536801 0.057 Uiso calc 1 . .
H H88B 0.783216 0.287638 0.593712 0.057 Uiso calc 1 . .
H H88C 0.811615 0.249342 0.553442 0.057 Uiso calc 1 . .
C C89 0.8286(6) 0.3607(7) 0.5017(5) 0.038(3) Uani d 1 . .
H H89A 0.840335 0.321532 0.485824 0.057 Uiso calc 1 . .
H H89B 0.859272 0.394378 0.502338 0.057 Uiso calc 1 . .
H H89C 0.789856 0.376503 0.483040 0.057 Uiso calc 1 . .
O O38 0.6116(10) 0.0975(13) 0.5449(9) 0.163(9) Uani d 1 B 1
C C90 0.5674(10) 0.1235(13) 0.5622(9) 0.105(7) Uani d 1 B 1
H H90 0.560013 0.110993 0.593570 0.126 Uiso calc 1 B 1
N N18 0.5335(8) 0.1669(11) 0.5356(7) 0.096(5) Uani d 1 B 1
C C91 0.5347(13) 0.1772(15) 0.4844(9) 0.119(9) Uani d 1 B 1
H H91A 0.506240 0.211692 0.471173 0.178 Uiso calc 1 B 1
H H91B 0.575386 0.189993 0.481214 0.178 Uiso calc 1 B 1
H H91C 0.523384 0.136936 0.465961 0.178 Uiso calc 1 B 1
C C92 0.4858(8) 0.2058(11) 0.5529(8) 0.080(7) Uani d 1 B 1
H H92A 0.466587 0.235125 0.526388 0.120 Uiso calc 1 B 1
H H92B 0.455575 0.176390 0.561498 0.120 Uiso calc 1 B 1
H H92C 0.504129 0.231350 0.581949 0.120 Uiso calc 1 B 1
C C93 0.3831(11) 0.5280(12) 0.9186(10) 0.083(7) Uani d 1 . .
H H93 0.420159 0.510455 0.935776 0.099 Uiso calc 1 . .
C C94 0.3322(12) 0.5958(14) 0.8572(12) 0.138(13) Uani d 1 . .
H H94A 0.339993 0.623435 0.830301 0.206 Uiso calc 1 . .
H H94B 0.314964 0.622055 0.880491 0.206 Uiso calc 1 . .
H H94C 0.303737 0.561386 0.843535 0.206 Uiso calc 1 . .
C C95 0.4424(12) 0.5799(14) 0.8670(14) 0.129(12) Uani d 1 . .
H H95A 0.436283 0.610419 0.839263 0.194 Uiso calc 1 . .
H H95B 0.471011 0.598363 0.894952 0.194 Uiso calc 1 . .
H H95C 0.458331 0.538843 0.856992 0.194 Uiso calc 1 . .
C C96 0.5703(10) 0.4431(10) 0.9748(8) 0.064(5) Uani d 1 . .
H H96 0.595702 0.469458 0.998441 0.076 Uiso calc 1 . .
C C97 0.5573(14) 0.3382(11) 0.9386(9) 0.110(10) Uani d 1 . .
H H97A 0.587241 0.303852 0.938734 0.166 Uiso calc 1 . .
H H97B 0.552477 0.362947 0.907770 0.166 Uiso calc 1 . .
H H97C 0.518633 0.318589 0.941220 0.166 Uiso calc 1 . .
C C98 0.6153(8) 0.3516(11) 1.0221(8) 0.058(5) Uani d 1 . .
H H98A 0.639059 0.384608 1.042997 0.087 Uiso calc 1 . .
H H98B 0.642370 0.321241 1.010062 0.087 Uiso calc 1 . .
H H98C 0.590432 0.327877 1.041331 0.087 Uiso calc 1 . .

loop_
_atom_site_aniso_label
_atom_site_aniso_U_11
_atom_site_aniso_U_22
_atom_site_aniso_U_33
_atom_site_aniso_U_12
_atom_site_aniso_U_13
_atom_site_aniso_U_23
Dy1 0.01184(19) 0.01240(17) 0.00799(16) 0.0002(3) 0.00181(14) 0.0003(2)
Al1 0.0154(17) 0.0128(14) 0.0055(14) -0.0020(15) 0.0032(12) 0.0003(11)
Al2 0.0135(14) 0.0125(13) 0.0089(13) -0.0015(13) 0.0026(12) 0.0017(10)
Al3 0.0122(14) 0.0107(12) 0.0113(13) 0.0031(12) 0.0019(11) 0.0005(10)
Al4 0.0104(14) 0.0126(14) 0.0121(14) -0.0009(14) 0.0027(12) -0.0009(11)
Al5 0.0106(12) 0.0143(12) 0.0092(12) 0.0044(12) 0.0011(10) 0.0007(9)
Al6 0.0138(16) 0.0106(14) 0.0062(14) 0.0021(14) -0.0002(12) 0.0002(10)
Na1 0.016(2) 0.020(2) 0.018(2) -0.006(2) 0.0031(18) 0.0004(16)
Na2 0.018(2) 0.019(2) 0.017(2) 0.009(2) 0.0036(18) 0.0020(16)
Na3 0.019(2) 0.023(2) 0.020(2) -0.007(2) 0.0059(19) 0.0026(17)
Na4 0.025(2) 0.023(2) 0.022(2) 0.004(2) 0.0086(19) -0.0033(17)
Na5 0.020(2) 0.021(2) 0.020(2) 0.007(2) 0.0063(19) -0.0002(17)
O1 0.01184(19) 0.01240(17) 0.00799(16) 0.0002(3) 0.00181(14) 0.0003(2)
O2 0.022(4) 0.016(3) 0.009(3) -0.006(3) 0.005(3) 0.002(2)
O3 0.021(4) 0.012(3) 0.011(3) 0.001(3) 0.005(3) -0.001(3)
O4 0.011(3) 0.007(3) 0.013(3) -0.002(3) 0.004(3) 0.002(2)
O5 0.009(3) 0.019(3) 0.011(3) -0.004(3) -0.001(3) -0.002(2)
O6 0.016(4) 0.012(3) 0.012(3) 0.002(3) 0.004(3) 0.002(3)
O7 0.0122(14) 0.0107(12) 0.0113(13) 0.0031(12) 0.0019(11) 0.0005(10)
O8 0.012(4) 0.014(3) 0.014(3) 0.003(3) 0.000(3) 0.001(3)
O9 0.014(4) 0.016(4) 0.021(4) -0.004(4) 0.008(3) -0.004(3)
O10 0.007(3) 0.021(3) 0.011(3) 0.004(3) 0.000(2) -0.001(3)
O11 0.009(3) 0.015(4) 0.014(3) -0.001(3) -0.001(3) 0.002(3)
O12 0.017(4) 0.015(3) 0.013(3) 0.004(3) 0.006(3) 0.003(3)
O13 0.0106(12) 0.0143(12) 0.0092(12) 0.0044(12) 0.0011(10) 0.0007(9)
O14 0.011(3) 0.025(4) 0.013(3) 0.001(3) 0.003(2) -0.003(3)
O15 0.016(4) 0.024(4) 0.010(4) 0.004(4) 0.000(3) 0.000(3)
O16 0.009(3) 0.014(3) 0.015(3) 0.005(3) 0.004(3) 0.001(3)
O17 0.019(4) 0.017(4) 0.010(3) 0.004(3) 0.000(3) 0.006(3)
O18 0.013(3) 0.018(4) 0.013(3) 0.004(3) 0.005(3) 0.003(3)
O19 0.014(3) 0.008(3) 0.015(3) 0.006(3) -0.001(3) 0.001(2)
O20 0.024(4) 0.020(4) 0.017(4) 0.006(4) 0.001(3) -0.002(3)
O21 0.017(4) 0.015(3) 0.016(4) 0.001(3) 0.005(3) 0.000(3)
O22 0.011(3) 0.015(3) 0.004(3) 0.000(3) 0.003(3) 0.001(2)
O23 0.017(4) 0.016(3) 0.013(3) -0.005(3) 0.002(3) 0.001(3)
O24 0.023(4) 0.016(4) 0.011(4) -0.009(4) 0.000(3) 0.003(3)
O25 0.014(3) 0.016(3) 0.006(3) -0.003(3) 0.003(3) 0.002(2)
O26 0.018(4) 0.019(4) 0.007(3) -0.010(3) -0.001(3) 0.005(3)
O27 0.013(3) 0.018(3) 0.012(3) -0.003(3) 0.001(3) 0.000(2)
O28 0.016(4) 0.018(4) 0.015(3) 0.009(3) 0.004(3) 0.007(3)
O29 0.030(5) 0.045(5) 0.040(6) -0.001(5) 0.006(4) 0.009(4)
O30 0.022(4) 0.022(4) 0.030(5) 0.000(4) -0.001(4) 0.004(3)
O31 0.031(5) 0.059(7) 0.019(5) -0.008(6) 0.003(4) 0.001(4)
O32 0.024(4) 0.020(4) 0.025(4) 0.008(4) 0.011(4) 0.008(3)
O33 0.026(5) 0.026(4) 0.020(4) 0.010(4) 0.002(4) -0.004(3)
O34 0.022(4) 0.022(4) 0.028(4) 0.006(4) 0.007(4) -0.003(3)
O35 0.021(4) 0.029(4) 0.023(4) -0.005(4) 0.004(4) -0.007(3)
O36 0.024(4) 0.034(5) 0.018(4) -0.011(4) 0.004(4) 0.002(3)
O37 0.032(5) 0.041(5) 0.023(4) -0.003(5) 0.000(4) -0.003(4)
O39 0.085(11) 0.079(10) 0.103(12) 0.021(10) 0.015(10) -0.034(9)
O40 0.094(11) 0.063(8) 0.075(10) -0.024(9) 0.015(9) 0.004(7)
O41 0.115(17) 0.087(16) 0.095(17) 0.015(15) 0.034(15) 0.012(13)
C99 0.083(11) 0.074(10) 0.075(11) 0.008(10) 0.020(10) 0.000(9)
N21 0.081(9) 0.079(9) 0.077(10) 0.010(8) 0.018(9) 0.010(8)
C100 0.085(15) 0.100(14) 0.083(15) 0.023(14) 0.014(13) 0.025(13)
C101 0.077(18) 0.079(16) 0.076(16) 0.013(15) 0.010(16) 0.004(14)
O41B 0.113(18) 0.117(17) 0.118(18) 0.021(16) 0.028(15) 0.040(15)
C99B 0.083(11) 0.085(10) 0.081(11) 0.013(10) 0.014(10) 0.014(10)
N21B 0.081(9) 0.078(9) 0.078(10) 0.010(8) 0.016(9) 0.007(8)
C102 0.078(14) 0.085(14) 0.073(14) 0.012(13) 0.036(12) 0.005(12)
C103 0.066(17) 0.062(15) 0.058(15) 0.014(14) 0.021(14) 0.012(13)
O42 0.102(12) 0.091(10) 0.091(12) 0.034(10) 0.033(10) 0.036(9)
N1 0.012(4) 0.010(4) 0.012(4) 0.000(3) 0.006(3) -0.002(3)
N2 0.006(3) 0.016(3) 0.012(3) 0.001(3) 0.001(3) -0.001(3)
N3 0.012(4) 0.014(3) 0.008(4) 0.001(3) 0.001(3) 0.001(3)
N4 0.007(3) 0.013(3) 0.020(4) -0.001(3) 0.004(3) -0.004(3)
N5 0.012(3) 0.013(3) 0.008(2) 0.003(2) 0.000(2) 0.0011(19)
N6 0.016(4) 0.016(4) 0.016(4) 0.001(4) 0.006(4) 0.001(3)
N7 0.018(4) 0.024(4) 0.009(4) -0.001(4) 0.005(3) 0.001(3)
N8 0.013(4) 0.014(4) 0.008(4) -0.003(4) -0.002(3) 0.002(3)
N9 0.023(5) 0.012(4) 0.009(4) 0.002(4) 0.007(3) 0.003(3)
N10 0.038(7) 0.049(7) 0.033(6) 0.015(7) 0.000(6) -0.001(5)
N11 0.035(6) 0.030(6) 0.034(6) -0.007(6) 0.009(5) -0.001(5)
N12 0.043(7) 0.025(5) 0.029(6) 0.008(6) 0.022(5) 0.005(4)
N13 0.032(6) 0.036(6) 0.026(6) 0.017(6) -0.009(5) -0.010(5)
N14 0.027(6) 0.028(5) 0.034(6) 0.003(5) 0.010(5) 0.000(4)
N15 0.025(5) 0.025(5) 0.014(4) -0.004(5) 0.006(4) -0.004(3)
N16 0.064(10) 0.068(9) 0.035(7) -0.020(9) 0.003(7) -0.002(6)
N17 0.026(5) 0.031(5) 0.024(5) -0.005(5) 0.006(5) -0.001(4)
N19 0.081(13) 0.096(13) 0.056(11) 0.019(13) 0.009(10) -0.013(10)
N20 0.085(12) 0.059(9) 0.038(8) -0.041(9) -0.008(8) 0.011(6)
C1 0.013(5) 0.008(4) 0.009(4) -0.001(4) -0.002(4) 0.001(3)
C2 0.012(5) 0.014(5) 0.015(5) -0.003(4) 0.001(4) -0.001(4)
C3 0.024(6) 0.022(5) 0.017(5) -0.008(5) 0.005(5) -0.005(4)
C4 0.039(7) 0.029(6) 0.012(5) -0.023(6) 0.001(5) -0.003(4)
C5 0.031(7) 0.020(6) 0.023(6) -0.016(6) 0.006(5) -0.010(4)
C6 0.023(6) 0.021(6) 0.020(5) -0.004(5) 0.004(5) -0.004(4)
C7 0.017(5) 0.020(5) 0.008(5) 0.001(5) -0.001(4) -0.006(4)
C8 0.007(3) 0.019(3) 0.013(4) -0.002(3) 0.001(3) -0.002(3)
C9 0.013(4) 0.018(5) 0.020(5) 0.002(4) 0.005(4) 0.002(4)
C10 0.015(5) 0.022(6) 0.028(6) -0.002(6) -0.006(5) -0.002(5)
C11 0.016(6) 0.035(7) 0.035(7) -0.001(6) -0.011(5) -0.001(6)
C12 0.020(6) 0.031(6) 0.024(6) -0.002(6) -0.006(5) 0.001(5)
C13 0.020(6) 0.017(6) 0.025(6) 0.009(6) 0.001(5) 0.007(4)
C14 0.009(5) 0.016(5) 0.015(5) -0.003(5) 0.003(4) -0.004(4)
C15 0.008(5) 0.017(5) 0.014(5) 0.002(5) -0.001(4) -0.001(4)
C16 0.006(5) 0.014(6) 0.021(6) -0.002(5) -0.004(4) -0.001(4)
C17 0.009(6) 0.018(6) 0.046(8) -0.005(6) 0.002(6) -0.001(5)
C18 0.024(7) 0.018(7) 0.076(11) -0.002(7) 0.009(8) -0.010(7)
C19 0.027(8) 0.018(6) 0.102(15) -0.011(7) 0.019(9) -0.005(7)
C20 0.017(6) 0.017(6) 0.061(10) 0.000(6) 0.004(7) -0.003(6)
C21 0.009(6) 0.011(5) 0.031(7) 0.001(6) 0.005(5) -0.002(5)
C22 0.010(4) 0.014(4) 0.015(4) -0.004(4) 0.001(4) -0.006(3)
C23 0.012(5) 0.021(6) 0.024(6) 0.000(5) 0.008(5) -0.003(4)
C24 0.030(7) 0.023(6) 0.031(6) 0.001(6) 0.017(6) 0.002(5)
C25 0.022(6) 0.023(6) 0.054(9) 0.001(6) 0.022(6) 0.006(6)
C26 0.017(6) 0.036(7) 0.043(8) 0.008(6) 0.016(6) -0.004(6)
C27 0.019(6) 0.019(6) 0.032(6) 0.001(6) 0.009(5) -0.002(5)
C28 0.017(5) 0.014(5) 0.014(5) -0.001(5) 0.004(4) 0.001(4)
C29 0.012(3) 0.013(3) 0.008(2) 0.003(2) 0.000(2) 0.0011(19)
C30 0.013(5) 0.019(5) 0.009(3) -0.004(4) 0.000(3) 0.002(3)
C31 0.015(6) 0.036(7) 0.011(5) -0.009(6) 0.000(5) -0.003(5)
C32 0.022(6) 0.047(8) 0.015(5) -0.012(7) -0.003(5) -0.004(5)
C33 0.021(6) 0.040(7) 0.015(5) -0.006(6) 0.001(5) -0.009(5)
C34 0.017(5) 0.033(6) 0.014(5) -0.005(5) -0.001(4) -0.009(4)
C35 0.018(5) 0.014(5) 0.010(4) 0.000(5) -0.001(4) -0.002(3)
C36 0.014(5) 0.012(4) 0.010(4) -0.002(4) -0.001(4) -0.003(3)
C37 0.020(6) 0.014(5) 0.015(5) 0.006(5) 0.006(5) 0.004(4)
C38 0.032(7) 0.026(6) 0.014(5) 0.008(6) 0.003(5) -0.001(4)
C39 0.054(9) 0.044(8) 0.018(6) 0.025(8) 0.018(6) 0.011(5)
C40 0.029(7) 0.050(8) 0.024(6) 0.023(7) 0.013(5) 0.014(5)
C41 0.025(6) 0.030(6) 0.019(6) 0.014(6) 0.008(5) 0.005(4)
C42 0.012(5) 0.016(5) 0.014(5) 0.006(5) 0.003(4) 0.002(4)
C43 0.010(5) 0.020(5) 0.012(5) 0.008(4) -0.002(4) -0.003(4)
C44 0.018(5) 0.020(5) 0.009(4) 0.002(5) 0.002(4) -0.004(4)
C45 0.018(5) 0.031(6) 0.018(5) 0.005(5) 0.001(5) -0.004(4)
C46 0.026(6) 0.028(6) 0.023(6) 0.003(6) 0.012(5) -0.012(4)
C47 0.029(6) 0.037(7) 0.011(5) 0.009(6) 0.005(5) -0.004(4)
C48 0.024(6) 0.023(5) 0.017(5) -0.004(5) 0.002(5) -0.003(4)
C49 0.016(5) 0.018(5) 0.018(5) 0.003(4) 0.005(4) -0.001(4)
C50 0.015(5) 0.015(5) 0.011(5) 0.004(5) 0.004(4) -0.001(3)
C51 0.009(5) 0.020(5) 0.012(5) 0.004(5) 0.002(4) 0.003(4)
C52 0.020(6) 0.015(5) 0.015(5) 0.004(5) 0.002(4) 0.006(4)
C53 0.027(6) 0.016(5) 0.028(6) 0.000(6) 0.001(5) 0.014(4)
C54 0.030(7) 0.035(7) 0.020(6) 0.009(7) 0.003(5) 0.012(5)
C55 0.018(5) 0.026(6) 0.017(5) 0.007(5) -0.002(5) 0.009(4)
C56 0.018(5) 0.015(5) 0.012(5) 0.000(5) 0.005(4) 0.001(3)
C57 0.010(5) 0.015(5) 0.012(4) -0.003(4) 0.002(4) 0.003(3)
C58 0.018(5) 0.018(5) 0.006(4) -0.009(4) 0.005(4) 0.002(3)
C59 0.014(5) 0.018(5) 0.015(5) -0.002(5) 0.001(4) 0.002(4)
C60 0.019(5) 0.025(5) 0.017(5) 0.003(5) 0.008(4) 0.008(4)
C61 0.022(6) 0.020(5) 0.012(5) 0.000(5) 0.005(4) 0.003(4)
C62 0.022(5) 0.019(5) 0.009(4) 0.001(5) -0.004(4) -0.001(3)
C63 0.020(5) 0.013(4) 0.010(4) -0.001(4) 0.002(4) 0.002(3)
C64 0.022(6) 0.021(6) 0.024(6) 0.006(5) 0.008(5) 0.007(4)
C65 0.051(9) 0.053(9) 0.015(6) 0.004(8) 0.000(6) 0.012(6)
C66 0.042(8) 0.043(8) 0.032(7) -0.007(8) 0.009(7) -0.005(6)
C67 0.049(10) 0.047(10) 0.051(10) 0.001(9) -0.001(8) 0.015(8)
C68 0.078(14) 0.069(12) 0.057(12) 0.035(12) 0.000(11) 0.016(9)
C69 0.031(7) 0.034(7) 0.021(6) -0.004(7) 0.001(5) -0.004(5)
C70 0.041(8) 0.029(7) 0.044(8) 0.014(8) -0.002(7) -0.009(6)
C71 0.035(8) 0.043(8) 0.035(8) -0.020(8) 0.004(6) 0.003(6)
C72 0.035(7) 0.017(6) 0.035(7) 0.008(6) 0.016(6) 0.003(5)
C73 0.031(7) 0.020(6) 0.035(7) 0.014(6) 0.020(6) 0.006(5)
C74 0.110(17) 0.037(9) 0.090(14) 0.032(11) 0.076(14) 0.031(9)
C75 0.028(7) 0.025(6) 0.036(7) 0.006(6) 0.000(6) -0.012(5)
C76 0.030(7) 0.044(8) 0.025(7) 0.002(8) -0.012(6) -0.002(6)
C77 0.068(12) 0.081(13) 0.052(11) 0.026(12) -0.011(9) -0.043(10)
C78 0.025(6) 0.023(6) 0.033(7) 0.001(6) 0.011(6) 0.003(5)
C79 0.036(8) 0.031(7) 0.043(8) -0.002(7) 0.011(7) 0.005(6)
C80 0.043(9) 0.043(8) 0.047(9) -0.008(8) -0.006(7) 0.006(7)
C81 0.022(6) 0.027(6) 0.026(6) 0.001(6) 0.009(5) 0.004(5)
C82 0.038(7) 0.024(6) 0.022(6) -0.008(6) 0.010(5) -0.004(4)
C83 0.054(9) 0.030(7) 0.018(6) -0.012(7) 0.003(6) -0.005(5)
C84 0.048(9) 0.089(13) 0.024(7) -0.032(10) 0.003(7) 0.011(8)
C85 0.092(14) 0.042(8) 0.034(8) -0.022(10) 0.034(9) 0.012(6)
C86 0.085(15) 0.119(18) 0.033(9) -0.015(15) -0.003(10) -0.009(10)
C87 0.033(6) 0.033(6) 0.022(6) -0.005(6) 0.001(5) 0.003(5)
C88 0.041(8) 0.029(7) 0.045(9) -0.008(7) 0.010(7) -0.001(6)
C89 0.033(7) 0.062(9) 0.022(6) -0.008(7) 0.012(6) -0.002(6)
O38 0.114(15) 0.22(2) 0.145(18) 0.032(16) 0.013(14) -0.092(16)
C90 0.068(12) 0.161(18) 0.080(13) -0.006(13) 0.000(10) -0.039(12)
N18 0.064(10) 0.161(15) 0.059(10) -0.014(11) 0.001(8) -0.025(10)
C91 0.115(18) 0.17(2) 0.082(16) -0.025(18) 0.036(15) 0.006(16)
C92 0.045(10) 0.122(17) 0.073(13) -0.018(12) 0.011(10) -0.056(12)
C93 0.061(14) 0.087(17) 0.097(19) 0.026(15) 0.008(14) -0.043(14)
C94 0.089(19) 0.16(3) 0.16(3) 0.08(2) 0.00(2) 0.08(2)
C95 0.084(19) 0.10(2) 0.20(4) 0.001(19) 0.04(2) 0.04(2)
C96 0.069(13) 0.064(12) 0.064(13) -0.017(12) 0.028(11) -0.021(10)
C97 0.15(3) 0.087(17) 0.079(18) -0.042(18) -0.019(17) 0.010(13)
C98 0.025(9) 0.074(13) 0.073(14) 0.004(10) 0.005(9) -0.004(11)

loop_
_atom_type_symbol
_atom_type_description
_atom_type_scat_dispersion_real
_atom_type_scat_dispersion_imag
_atom_type_scat_source
C C 0.0033 0.0016 'International Tables Vol C Tables 4.2.6.8 and 6.1.1.4'
H H 0.0000 0.0000 'International Tables Vol C Tables 4.2.6.8 and 6.1.1.4'
N N 0.0061 0.0033 'International Tables Vol C Tables 4.2.6.8 and 6.1.1.4'
O O 0.0106 0.0060 'International Tables Vol C Tables 4.2.6.8 and 6.1.1.4'
Na Na 0.0362 0.0249 'International Tables Vol C Tables 4.2.6.8 and 6.1.1.4'
Dy Dy -0.1892 4.4098 'International Tables Vol C Tables 4.2.6.8 and 6.1.1.4'
Al Al 0.0645 0.0514 'International Tables Vol C Tables 4.2.6.8 and 6.1.1.4'

loop_
_geom_angle_atom_site_label_1
_geom_angle_atom_site_label_2
_geom_angle_atom_site_label_3
_geom_angle_site_symmetry_1
_geom_angle_site_symmetry_3
_geom_angle
_geom_angle_publ_flag
O7 Dy1 O4 . . 73.6(2) ?
O7 Dy1 O13 . . 136.2(2) ?
O4 Dy1 O13 . . 113.6(2) ?
O7 Dy1 O22 . . 72.4(2) ?
O4 Dy1 O22 . . 126.8(2) ?
O13 Dy1 O22 . . 119.3(2) ?
O7 Dy1 O16 . . 73.0(2) ?
O4 Dy1 O16 . . 71.8(2) ?
O13 Dy1 O16 . . 69.4(2) ?
O22 Dy1 O16 . . 131.9(2) ?
O7 Dy1 O1 . . 89.4(2) ?
O4 Dy1 O1 . . 73.4(2) ?
O13 Dy1 O1 . . 134.4(2) ?
O22 Dy1 O1 . . 66.6(2) ?
O16 Dy1 O1 . . 144.2(2) ?
O7 Dy1 O10 . . 81.0(3) ?
O4 Dy1 O10 . . 148.0(2) ?
O13 Dy1 O10 . . 72.7(2) ?
O22 Dy1 O10 . . 60.0(2) ?
O16 Dy1 O10 . . 82.5(2) ?
O1 Dy1 O10 . . 126.2(2) ?
O7 Dy1 O19 . . 149.8(2) ?
O4 Dy1 O19 . . 128.7(2) ?
O13 Dy1 O19 . . 60.0(2) ?
O22 Dy1 O19 . . 77.4(2) ?
O16 Dy1 O19 . . 129.4(2) ?
O1 Dy1 O19 . . 80.2(2) ?
O10 Dy1 O19 . . 82.5(2) ?
O7 Dy1 O25 . . 131.2(2) ?
O4 Dy1 O25 . . 58.0(2) ?
O13 Dy1 O25 . . 74.6(2) ?
O22 Dy1 O25 . . 132.7(2) ?
O16 Dy1 O25 . . 95.3(2) ?
O1 Dy1 O25 . . 72.9(2) ?
O10 Dy1 O25 . . 145.7(2) ?
O19 Dy1 O25 . . 72.6(2) ?
O7 Dy1 Al5 . . 140.62(19) ?
O4 Dy1 Al5 . . 141.39(16) ?
O13 Dy1 Al5 . . 33.10(17) ?
O22 Dy1 Al5 . . 88.15(17) ?
O16 Dy1 Al5 . . 98.22(17) ?
O1 Dy1 Al5 . . 114.30(16) ?
O10 Dy1 Al5 . . 59.68(17) ?
O19 Dy1 Al5 . . 34.33(17) ?
O25 Dy1 Al5 . . 87.11(16) ?
O7 Dy1 Al4 . . 58.53(19) ?
O4 Dy1 Al4 . . 131.45(17) ?
O13 Dy1 Al4 . . 106.51(17) ?
O22 Dy1 Al4 . . 33.20(17) ?
O16 Dy1 Al4 . . 99.34(17) ?
O1 Dy1 Al4 . . 97.26(16) ?
O10 Dy1 Al4 . . 34.29(17) ?
O19 Dy1 Al4 . . 94.52(16) ?
O25 Dy1 Al4 . . 164.69(14) ?
Al5 Dy1 Al4 . . 86.44(7) ?
O7 Dy1 Al2 . . 98.41(19) ?
O4 Dy1 Al2 . . 30.54(16) ?
O13 Dy1 Al2 . . 106.82(17) ?
O22 Dy1 Al2 . . 121.50(17) ?
O16 Dy1 Al2 . . 95.72(17) ?
O1 Dy1 Al2 . . 55.48(16) ?
O10 Dy1 Al2 . . 178.18(16) ?
O19 Dy1 Al2 . . 98.76(17) ?
O25 Dy1 Al2 . . 34.36(16) ?
Al5 Dy1 Al2 . . 120.85(7) ?
Al4 Dy1 Al2 . . 146.46(7) ?
O21 Al1 O24 . . 111.3(4) ?
O21 Al1 O2 . . 102.3(4) ?
O24 Al1 O2 . . 93.2(4) ?
O21 Al1 O1 . . 113.5(4) ?
O24 Al1 O1 . . 134.9(4) ?
O2 Al1 O1 . . 82.5(3) ?
O21 Al1 N8 . . 91.0(4) ?
O24 Al1 N8 . . 90.2(4) ?
O2 Al1 N8 . . 164.0(4) ?
O1 Al1 N8 . . 84.0(3) ?
O3 Al2 O4 . . 172.1(4) ?
O3 Al2 O5 . . 90.9(3) ?
O4 Al2 O5 . . 82.0(3) ?
O3 Al2 O26 . . 85.8(3) ?
O4 Al2 O26 . . 91.5(3) ?
O5 Al2 O26 . . 94.7(3) ?
O3 Al2 N1 . . 89.8(3) ?
O4 Al2 N1 . . 94.4(3) ?
O5 Al2 N1 . . 98.8(3) ?
O26 Al2 N1 . . 165.9(4) ?
O3 Al2 O25 . . 108.1(3) ?
O4 Al2 O25 . . 78.8(3) ?
O5 Al2 O25 . . 160.5(3) ?
O26 Al2 O25 . . 82.7(3) ?
N1 Al2 O25 . . 86.0(3) ?
O3 Al2 Na3 . . 56.8(3) ?
O4 Al2 Na3 . . 116.1(2) ?
O5 Al2 Na3 . . 57.7(2) ?
O26 Al2 Na3 . . 51.0(2) ?
N1 Al2 Na3 . . 135.3(3) ?
O25 Al2 Na3 . . 129.5(2) ?
O3 Al2 Dy1 . . 148.3(3) ?
O4 Al2 Dy1 . . 39.4(2) ?
O5 Al2 Dy1 . . 114.4(2) ?
O26 Al2 Dy1 . . 109.4(2) ?
N1 Al2 Dy1 . . 68.6(2) ?
O25 Al2 Dy1 . . 49.8(2) ?
Na3 Al2 Dy1 . . 153.20(13) ?
O18 Al3 O7 . . 167.2(4) ?
O18 Al3 O6 . . 86.1(3) ?
O7 Al3 O6 . . 102.3(3) ?
O18 Al3 O8 . . 89.6(3) ?
O7 Al3 O8 . . 81.0(3) ?
O6 Al3 O8 . . 88.6(3) ?
O18 Al3 N2 . . 106.4(4) ?
O7 Al3 N2 . . 84.3(3) ?
O6 Al3 N2 . . 84.3(3) ?
O8 Al3 N2 . . 162.0(4) ?
O18 Al3 N6 . . 86.4(3) ?
O7 Al3 N6 . . 86.6(3) ?
O6 Al3 N6 . . 168.7(4) ?
O8 Al3 N6 . . 99.8(4) ?
N2 Al3 N6 . . 89.7(4) ?
O18 Al3 Na2 . . 53.7(2) ?
O7 Al3 Na2 . . 124.3(3) ?
O6 Al3 Na2 . . 53.1(2) ?
O8 Al3 Na2 . . 53.4(2) ?
N2 Al3 Na2 . . 130.7(3) ?
N6 Al3 Na2 . . 127.0(3) ?
O9 Al4 O11 . . 88.1(3) ?
O9 Al4 O23 . . 92.9(3) ?
O11 Al4 O23 . . 98.5(3) ?
O9 Al4 O22 . . 173.6(4) ?
O11 Al4 O22 . . 95.9(3) ?
O23 Al4 O22 . . 81.6(3) ?
O9 Al4 O10 . . 107.6(4) ?
O11 Al4 O10 . . 81.3(3) ?
O23 Al4 O10 . . 159.5(3) ?
O22 Al4 O10 . . 78.0(3) ?
O9 Al4 N3 . . 87.5(3) ?
O11 Al4 N3 . . 165.5(4) ?
O23 Al4 N3 . . 95.4(3) ?
O22 Al4 N3 . . 89.8(3) ?
O10 Al4 N3 . . 86.9(3) ?
O9 Al4 Na1 . . 40.8(3) ?
O11 Al4 Na1 . . 48.3(2) ?
O23 Al4 Na1 . . 104.8(2) ?
O22 Al4 Na1 . . 143.9(3) ?
O10 Al4 Na1 . . 90.5(2) ?
N3 Al4 Na1 . . 124.0(3) ?
O9 Al4 Dy1 . . 139.0(3) ?
O11 Al4 Dy1 . . 111.0(2) ?
O23 Al4 Dy1 . . 118.1(2) ?
O22 Al4 Dy1 . . 43.64(19) ?
O10 Al4 Dy1 . . 45.1(2) ?
N3 Al4 Dy1 . . 64.8(2) ?
Na1 Al4 Dy1 . . 135.63(12) ?
O12 Al5 O14 . . 99.0(3) ?
O12 Al5 O13 . . 177.3(4) ?
O14 Al5 O13 . . 83.3(3) ?
O12 Al5 O28 . . 86.4(3) ?
O14 Al5 O28 . . 93.4(3) ?
O13 Al5 O28 . . 92.1(3) ?
O12 Al5 O19 . . 99.6(3) ?
O14 Al5 O19 . . 161.0(3) ?
O13 Al5 O19 . . 78.1(3) ?
O28 Al5 O19 . . 91.4(3) ?
O12 Al5 N4 . . 90.0(3) ?
O14 Al5 N4 . . 91.3(3) ?
O13 Al5 N4 . . 91.3(3) ?
O28 Al5 N4 . . 174.5(3) ?
O19 Al5 N4 . . 85.2(3) ?
O12 Al5 Na5 . . 45.8(2) ?
O14 Al5 Na5 . . 113.9(3) ?
O13 Al5 Na5 . . 131.9(2) ?
O28 Al5 Na5 . . 44.9(2) ?
O19 Al5 Na5 . . 82.1(2) ?
N4 Al5 Na5 . . 130.1(3) ?
O12 Al5 Dy1 . . 136.1(3) ?
O14 Al5 Dy1 . . 116.1(2) ?
O13 Al5 Dy1 . . 42.9(2) ?
O28 Al5 Dy1 . . 115.3(3) ?
O19 Al5 Dy1 . . 45.9(2) ?
N4 Al5 Dy1 . . 65.0(2) ?
Na5 Al5 Dy1 . . 126.97(12) ?
O12 Al5 Na4 . . 104.5(3) ?
O14 Al5 Na4 . . 136.1(3) ?
O13 Al5 Na4 . . 72.9(2) ?
O28 Al5 Na4 . . 52.5(2) ?
O19 Al5 Na4 . . 40.4(2) ?
N4 Al5 Na4 . . 124.9(3) ?
Na5 Al5 Na4 . . 63.88(12) ?
Dy1 Al5 Na4 . . 68.39(9) ?
O15 Al6 O27 . . 115.3(4) ?
O15 Al6 O17 . . 90.6(4) ?
O27 Al6 O17 . . 100.2(4) ?
O15 Al6 O16 . . 132.8(4) ?
O27 Al6 O16 . . 111.8(3) ?
O17 Al6 O16 . . 83.4(3) ?
O15 Al6 N5 . . 90.1(4) ?
O27 Al6 N5 . . 93.8(3) ?
O17 Al6 N5 . . 164.2(4) ?
O16 Al6 N5 . . 84.5(3) ?
O30 Na1 O9 . . 162.9(3) ?
O30 Na1 O31 . . 101.3(4) ?
O9 Na1 O31 . . 85.5(3) ?
O30 Na1 O35 . 3 79.8(3) ?
O9 Na1 O35 . 3 116.8(3) ?
O31 Na1 O35 . 3 84.3(3) ?
O30 Na1 O36 . 3 83.9(3) ?
O9 Na1 O36 . 3 94.6(3) ?
O31 Na1 O36 . 3 161.2(4) ?
O35 Na1 O36 3 3 78.8(3) ?
O30 Na1 O11 . . 99.0(3) ?
O9 Na1 O11 . . 63.9(3) ?
O31 Na1 O11 . . 110.4(3) ?
O35 Na1 O11 3 . 165.0(3) ?
O36 Na1 O11 3 . 86.2(3) ?
O30 Na1 Na3 . 3 50.1(2) ?
O9 Na1 Na3 . 3 137.0(3) ?
O31 Na1 Na3 . 3 124.7(3) ?
O35 Na1 Na3 3 3 48.9(2) ?
O36 Na1 Na3 3 3 46.5(2) ?
O11 Na1 Na3 . 3 119.3(2) ?
O30 Na1 C69 . . 115.7(4) ?
O9 Na1 C69 . . 67.3(3) ?
O31 Na1 C69 . . 20.9(3) ?
O35 Na1 C69 3 . 101.7(3) ?
O36 Na1 C69 3 . 160.2(4) ?
O11 Na1 C69 . . 92.3(3) ?
Na3 Na1 C69 3 . 145.5(3) ?
O30 Na1 Al4 . . 132.0(3) ?
O9 Na1 Al4 . . 31.00(19) ?
O31 Na1 Al4 . . 94.5(3) ?
O35 Na1 Al4 3 . 147.3(3) ?
O36 Na1 Al4 3 . 95.2(2) ?
O11 Na1 Al4 . . 33.46(18) ?
Na3 Na1 Al4 3 . 140.74(17) ?
C69 Na1 Al4 . . 73.5(3) ?
O33 Na2 O34 . . 86.5(3) ?
O33 Na2 O32 . . 82.0(3) ?
O34 Na2 O32 . . 89.6(3) ?
O33 Na2 O6 . . 169.3(4) ?
O34 Na2 O6 . . 104.0(3) ?
O32 Na2 O6 . . 99.7(3) ?
O33 Na2 O8 . . 102.1(3) ?
O34 Na2 O8 . . 161.3(3) ?
O32 Na2 O8 . . 107.9(3) ?
O6 Na2 O8 . . 67.3(3) ?
O33 Na2 O18 . . 113.5(3) ?
O34 Na2 O18 . . 94.6(3) ?
O32 Na2 O18 . . 164.1(3) ?
O6 Na2 O18 . . 64.4(2) ?
O8 Na2 O18 . . 66.8(3) ?
O33 Na2 Na5 . 3_455 51.5(2) ?
O34 Na2 Na5 . 3_455 52.6(2) ?
O32 Na2 Na5 . 3_455 52.0(2) ?
O6 Na2 Na5 . 3_455 137.2(3) ?
O8 Na2 Na5 . 3_455 144.6(3) ?
O18 Na2 Na5 . 3_455 140.4(2) ?
O33 Na2 Al3 . . 132.4(3) ?
O34 Na2 Al3 . . 123.5(3) ?
O32 Na2 Al3 . . 128.3(2) ?
O6 Na2 Al3 . . 39.34(19) ?
O8 Na2 Al3 . . 39.66(19) ?
O18 Na2 Al3 . . 38.24(18) ?
Na5 Na2 Al3 3_455 . 175.5(2) ?
O36 Na3 O26 . . 173.8(4) ?
O36 Na3 O35 . . 85.0(3) ?
O26 Na3 O35 . . 101.0(3) ?
O36 Na3 O30 . 3_445 87.6(3) ?
O26 Na3 O30 . 3_445 91.9(3) ?
O35 Na3 O30 . 3_445 80.6(3) ?
O36 Na3 O3 . . 110.9(3) ?
O26 Na3 O3 . . 63.1(3) ?
O35 Na3 O3 . . 163.9(3) ?
O30 Na3 O3 3_445 . 101.5(3) ?
O36 Na3 O5 . . 109.6(3) ?
O26 Na3 O5 . . 69.9(3) ?
O35 Na3 O5 . . 110.5(3) ?
O30 Na3 O5 3_445 . 159.9(3) ?
O3 Na3 O5 . . 63.1(2) ?
O36 Na3 Al2 . . 136.6(3) ?
O26 Na3 Al2 . . 39.52(18) ?
O35 Na3 Al2 . . 128.3(3) ?
O30 Na3 Al2 3_445 . 120.9(3) ?
O3 Na3 Al2 . . 37.32(17) ?
O5 Na3 Al2 . . 39.04(18) ?
O36 Na3 Na1 . 3_445 52.6(2) ?
O26 Na3 Na1 . 3_445 130.6(3) ?
O35 Na3 Na1 . 3_445 51.4(2) ?
O30 Na3 Na1 3_445 3_445 48.7(2) ?
O3 Na3 Na1 . 3_445 140.5(2) ?
O5 Na3 Na1 . 3_445 151.0(3) ?
Al2 Na3 Na1 . 3_445 168.9(2) ?
O29 Na4 O25 . . 91.8(3) ?
O29 Na4 O37 . . 126.4(4) ?
O25 Na4 O37 . . 103.0(3) ?
O29 Na4 O20 . . 116.4(3) ?
O25 Na4 O20 . . 140.0(3) ?
O37 Na4 O20 . . 83.3(3) ?
O29 Na4 O19 . . 104.7(3) ?
O25 Na4 O19 . . 78.9(3) ?
O37 Na4 O19 . . 128.5(3) ?
O20 Na4 O19 . . 67.3(3) ?
O29 Na4 O28 . . 49.8(3) ?
O25 Na4 O28 . . 107.0(3) ?
O37 Na4 O28 . . 149.9(3) ?
O20 Na4 O28 . . 76.2(3) ?
O19 Na4 O28 . . 62.4(2) ?
O29 Na4 C64 . . 24.1(3) ?
O25 Na4 C64 . . 99.2(3) ?
O37 Na4 C64 . . 143.7(4) ?
O20 Na4 C64 . . 97.7(3) ?
O19 Na4 C64 . . 83.7(3) ?
O28 Na4 C64 . . 25.7(3) ?
O29 Na4 C43 . . 131.5(3) ?
O25 Na4 C43 . . 116.1(3) ?
O37 Na4 C43 . . 86.9(3) ?
O20 Na4 C43 . . 23.9(2) ?
O19 Na4 C43 . . 50.0(3) ?
O28 Na4 C43 . . 83.2(3) ?
C64 Na4 C43 . . 108.5(3) ?
O29 Na4 Al5 . . 74.9(3) ?
O25 Na4 Al5 . . 88.0(2) ?
O37 Na4 Al5 . . 154.8(3) ?
O20 Na4 Al5 . . 74.1(2) ?
O19 Na4 Al5 . . 31.01(18) ?
O28 Na4 Al5 . . 32.29(15) ?
C64 Na4 Al5 . . 52.8(2) ?
C43 Na4 Al5 . . 67.9(2) ?
O29 Na4 Na5 . . 78.4(3) ?
O25 Na4 Na5 . . 142.6(2) ?
O37 Na4 Na5 . . 111.9(3) ?
O20 Na4 Na5 . . 38.7(2) ?
O19 Na4 Na5 . . 69.3(2) ?
O28 Na4 Na5 . . 40.64(17) ?
C64 Na4 Na5 . . 59.2(2) ?
C43 Na4 Na5 . . 55.1(2) ?
Al5 Na4 Na5 . . 54.61(11) ?
O29 Na4 Dy1 . . 101.8(3) ?
O25 Na4 Dy1 . . 41.49(17) ?
O37 Na4 Dy1 . . 123.2(3) ?
O20 Na4 Dy1 . . 102.1(2) ?
O19 Na4 Dy1 . . 37.38(17) ?
O28 Na4 Dy1 . . 83.02(17) ?
C64 Na4 Dy1 . . 92.2(2) ?
C43 Na4 Dy1 . . 80.3(2) ?
Al5 Na4 Dy1 . . 53.63(8) ?
Na5 Na4 Dy1 . . 104.89(13) ?
O20 Na5 O28 . . 88.1(3) ?
O20 Na5 O33 . 3_545 171.7(4) ?
O28 Na5 O33 . 3_545 92.2(3) ?
O20 Na5 O32 . 3_545 99.6(3) ?
O28 Na5 O32 . 3_545 172.1(3) ?
O33 Na5 O32 3_545 3_545 79.9(3) ?
O20 Na5 O12 . . 93.3(3) ?
O28 Na5 O12 . . 64.2(3) ?
O33 Na5 O12 3_545 . 94.2(3) ?
O32 Na5 O12 3_545 . 116.8(3) ?
O20 Na5 O34 . 3_545 88.3(3) ?
O28 Na5 O34 . 3_545 92.0(3) ?
O33 Na5 O34 3_545 3_545 83.4(3) ?
O32 Na5 O34 3_545 3_545 86.4(3) ?
O12 Na5 O34 . 3_545 156.1(3) ?
O20 Na5 Na2 . 3_545 123.6(3) ?
O28 Na5 Na2 . 3_545 123.3(2) ?
O33 Na5 Na2 3_545 3_545 50.0(2) ?
O32 Na5 Na2 3_545 3_545 50.5(2) ?
O12 Na5 Na2 . 3_545 140.9(3) ?
O34 Na5 Na2 3_545 3_545 49.9(2) ?
O20 Na5 C43 . . 20.7(3) ?
O28 Na5 C43 . . 88.6(3) ?
O33 Na5 C43 3_545 . 167.6(3) ?
O32 Na5 C43 3_545 . 99.2(3) ?
O12 Na5 C43 . . 75.0(3) ?
O34 Na5 C43 3_545 . 108.9(3) ?
Na2 Na5 C43 3_545 . 137.8(2) ?
O20 Na5 C75 . 3_545 162.4(4) ?
O28 Na5 C75 . 3_545 74.6(3) ?
O33 Na5 C75 3_545 3_545 20.9(3) ?
O32 Na5 C75 3_545 3_545 97.8(4) ?
O12 Na5 C75 . 3_545 76.6(3) ?
O34 Na5 C75 3_545 3_545 95.2(3) ?
Na2 Na5 C75 3_545 3_545 70.3(3) ?
C43 Na5 C75 . 3_545 151.1(3) ?
O20 Na5 Al5 . . 80.7(2) ?
O28 Na5 Al5 . . 34.66(18) ?
O33 Na5 Al5 3_545 . 104.1(2) ?
O32 Na5 Al5 3_545 . 148.3(3) ?
O12 Na5 Al5 . . 32.41(18) ?
O34 Na5 Al5 3_545 . 125.3(2) ?
Na2 Na5 Al5 3_545 . 151.41(19) ?
C43 Na5 Al5 . . 70.1(2) ?
C75 Na5 Al5 3_545 . 83.2(3) ?
O20 Na5 Na4 . . 40.7(2) ?
O28 Na5 Na4 . . 51.2(2) ?
O33 Na5 Na4 3_545 . 135.9(3) ?
O32 Na5 Na4 3_545 . 135.4(3) ?
O12 Na5 Na4 . . 90.3(2) ?
O34 Na5 Na4 3_545 . 75.6(2) ?
Na2 Na5 Na4 3_545 . 125.43(18) ?
C43 Na5 Na4 . . 51.9(2) ?
C75 Na5 Na4 3_545 . 123.9(3) ?
Al5 Na5 Na4 . . 61.51(11) ?
N1 O1 Al1 . . 112.7(5) ?
N1 O1 Dy1 . . 115.3(5) ?
Al1 O1 Dy1 . . 131.7(3) ?
C1 O2 Al1 . . 114.4(6) ?
C7 O3 Al2 . . 129.4(6) ?
C7 O3 Na3 . . 118.3(6) ?
Al2 O3 Na3 . . 85.9(3) ?
N2 O4 Al2 . . 114.8(6) ?
N2 O4 Dy1 . . 119.7(5) ?
Al2 O4 Dy1 . . 110.1(3) ?
C8 O5 Al2 . . 111.0(6) ?
C8 O5 Na3 . . 136.8(6) ?
Al2 O5 Na3 . . 83.2(3) ?
C14 O6 Al3 . . 129.4(6) ?
C14 O6 Na2 . . 115.1(6) ?
Al3 O6 Na2 . . 87.5(3) ?
N3 O7 Al3 . . 115.2(5) ?
N3 O7 Dy1 . . 111.8(5) ?
Al3 O7 Dy1 . . 121.5(3) ?
C15 O8 Al3 . . 113.7(6) ?
C15 O8 Na2 . . 143.1(7) ?
Al3 O8 Na2 . . 86.9(3) ?
C21 O9 Al4 . . 131.1(8) ?
C21 O9 Na1 . . 120.6(7) ?
Al4 O9 Na1 . . 108.2(4) ?
N4 O10 Al4 . . 109.2(5) ?
N4 O10 Dy1 . . 104.6(5) ?
Al4 O10 Dy1 . . 100.6(3) ?
C22 O11 Al4 . . 111.1(6) ?
C22 O11 Na1 . . 114.8(6) ?
Al4 O11 Na1 . . 98.3(3) ?
C28 O12 Al5 . . 132.4(6) ?
C28 O12 Na5 . . 122.1(6) ?
Al5 O12 Na5 . . 101.8(3) ?
N5 O13 Al5 . . 111.4(5) ?
N5 O13 Dy1 . . 121.3(5) ?
Al5 O13 Dy1 . . 104.0(3) ?
C29 O14 Al5 . . 112.0(6) ?
C35 O15 Al6 . . 133.4(7) ?
N6 O16 Al6 . . 112.8(5) ?
N6 O16 Dy1 . . 117.4(5) ?
Al6 O16 Dy1 . . 128.1(3) ?
C36 O17 Al6 . . 114.0(6) ?
C42 O18 Al3 . . 135.2(7) ?
C42 O18 Na2 . . 116.0(6) ?
Al3 O18 Na2 . . 88.1(3) ?
N7 O19 Al5 . . 119.7(6) ?
N7 O19 Na4 . . 104.7(5) ?
Al5 O19 Na4 . . 108.6(3) ?
N7 O19 Dy1 . . 117.5(5) ?
Al5 O19 Dy1 . . 99.8(3) ?
Na4 O19 Dy1 . . 105.7(3) ?
C43 O20 Na5 . . 118.7(7) ?
C43 O20 Na4 . . 104.9(6) ?
Na5 O20 Na4 . . 100.7(3) ?
C49 O21 Al1 . . 147.4(7) ?
N8 O22 Al4 . . 112.0(5) ?
N8 O22 Dy1 . . 122.3(5) ?
Al4 O22 Dy1 . . 103.2(3) ?
C50 O23 Al4 . . 112.0(6) ?
C56 O24 Al1 . . 130.5(7) ?
N9 O25 Al2 . . 106.4(5) ?
N9 O25 Na4 . . 110.5(5) ?
Al2 O25 Na4 . . 133.1(3) ?
N9 O25 Dy1 . . 103.0(5) ?
Al2 O25 Dy1 . . 95.9(3) ?
Na4 O25 Dy1 . . 102.8(3) ?
C57 O26 Al2 . . 110.6(6) ?
C57 O26 Na3 . . 159.9(6) ?
Al2 O26 Na3 . . 89.5(3) ?
C63 O27 Al6 . . 133.5(6) ?
C64 O28 Al5 . . 132.7(7) ?
C64 O28 Na5 . . 126.5(7) ?
Al5 O28 Na5 . . 100.4(3) ?
C64 O28 Na4 . . 81.7(7) ?
Al5 O28 Na4 . . 95.2(3) ?
Na5 O28 Na4 . . 88.2(3) ?
C64 O29 Na4 . . 106.6(8) ?
C66 O30 Na1 . . 147.7(8) ?
C66 O30 Na3 . 3 130.9(8) ?
Na1 O30 Na3 . 3 81.2(3) ?
C69 O31 Na1 . . 115.5(8) ?
C72 O32 Na2 . . 150.0(8) ?
C72 O32 Na5 . 3_455 131.3(8) ?
Na2 O32 Na5 . 3_455 77.5(3) ?
C75 O33 Na2 . . 160.1(9) ?
C75 O33 Na5 . 3_455 116.0(8) ?
Na2 O33 Na5 . 3_455 78.6(3) ?
C78 O34 Na2 . . 149.6(7) ?
C78 O34 Na5 . 3_455 120.9(8) ?
Na2 O34 Na5 . 3_455 77.5(3) ?
C81 O35 Na3 . . 138.3(8) ?
C81 O35 Na1 . 3_445 126.1(8) ?
Na3 O35 Na1 . 3_445 79.7(3) ?
C84 O36 Na3 . . 153.2(10) ?
C84 O36 Na1 . 3_445 118.5(9) ?
Na3 O36 Na1 . 3_445 80.9(3) ?
C87 O37 Na4 . . 124.8(8) ?
O41 C99 N21 . . 125(3) ?
O41 C99 H99 . . 117.5 ?
N21 C99 H99 . . 117.5 ?
C99 N21 C100 . . 125(3) ?
C99 N21 C101 . . 121(3) ?
C100 N21 C101 . . 113(3) ?
N21 C100 H10G . . 109.5 ?
N21 C100 H10H . . 109.5 ?
H10G C100 H10H . . 109.5 ?
N21 C100 H10I . . 109.5 ?
H10G C100 H10I . . 109.5 ?
H10H C100 H10I . . 109.5 ?
N21 C101 H10J . . 109.5 ?
N21 C101 H10K . . 109.5 ?
H10J C101 H10K . . 109.5 ?
N21 C101 H10L . . 109.5 ?
H10J C101 H10L . . 109.5 ?
H10K C101 H10L . . 109.5 ?
O41B C99B N21B . . 121(3) ?
O41B C99B H99B . . 119.3 ?
N21B C99B H99B . . 119.3 ?
C99B N21B C102 . . 121(3) ?
C99B N21B C103 . . 124(3) ?
C102 N21B C103 . . 113(3) ?
N21B C102 H10M . . 109.5 ?
N21B C102 H10N . . 109.5 ?
H10M C102 H10N . . 109.5 ?
N21B C102 H10O . . 109.5 ?
H10M C102 H10O . . 109.5 ?
H10N C102 H10O . . 109.5 ?
N21B C103 H10P . . 109.5 ?
N21B C103 H10Q . . 109.5 ?
H10P C103 H10Q . . 109.5 ?
N21B C103 H10R . . 109.5 ?
H10P C103 H10R . . 109.5 ?
H10Q C103 H10R . . 109.5 ?
H42A O42 H42B . . 108.6 ?
C1 N1 O1 . . 112.3(7) ?
C1 N1 Al2 . . 129.0(7) ?
O1 N1 Al2 . . 117.8(5) ?
C8 N2 O4 . . 110.4(8) ?
C8 N2 Al3 . . 133.5(7) ?
O4 N2 Al3 . . 115.9(6) ?
C15 N3 O7 . . 110.2(8) ?
C15 N3 Al4 . . 131.0(7) ?
O7 N3 Al4 . . 118.8(5) ?
C22 N4 O10 . . 111.9(8) ?
C22 N4 Al5 . . 127.9(7) ?
O10 N4 Al5 . . 118.1(6) ?
C29 N5 O13 . . 111.8(7) ?
C29 N5 Al6 . . 130.8(7) ?
O13 N5 Al6 . . 117.4(6) ?
C36 N6 O16 . . 109.6(8) ?
C36 N6 Al3 . . 129.3(7) ?
O16 N6 Al3 . . 121.0(6) ?
C43 N7 O19 . . 118.9(8) ?
C43 N7 H7 . . 117(4) ?
O19 N7 H7 . . 117(6) ?
C50 N8 O22 . . 111.6(8) ?
C50 N8 Al1 . . 131.5(7) ?
O22 N8 Al1 . . 115.6(5) ?
C57 N9 O25 . . 116.5(8) ?
C57 N9 H9 . . 111(4) ?
O25 N9 H9 . . 130(5) ?
C66 N10 C67 . . 123.0(13) ?
C66 N10 C68 . . 119.6(13) ?
C67 N10 C68 . . 117.2(13) ?
C69 N11 C71 . . 119.8(12) ?
C69 N11 C70 . . 121.0(12) ?
C71 N11 C70 . . 118.9(12) ?
C72 N12 C73 . . 123.2(10) ?
C72 N12 C74 . . 120.7(11) ?
C73 N12 C74 . . 116.1(10) ?
C75 N13 C76 . . 122.0(10) ?
C75 N13 C77 . . 120.7(12) ?
C76 N13 C77 . . 117.0(12) ?
C78 N14 C80 . . 121.9(12) ?
C78 N14 C79 . . 122.7(12) ?
C80 N14 C79 . . 115.4(11) ?
C81 N15 C83 . . 121.6(10) ?
C81 N15 C82 . . 121.2(9) ?
C83 N15 C82 . . 116.6(10) ?
C84 N16 C85 . . 121.6(14) ?
C84 N16 C86 . . 121.2(16) ?
C85 N16 C86 . . 116.7(15) ?
C87 N17 C88 . . 121.4(11) ?
C87 N17 C89 . . 120.6(11) ?
C88 N17 C89 . . 117.9(11) ?
C93 N19 C94 . . 117(2) ?
C93 N19 C95 . . 120(2) ?
C94 N19 C95 . . 122(2) ?
C96 N20 C98 . . 126.2(17) ?
C96 N20 C97 . . 118.7(17) ?
C98 N20 C97 . . 113.6(18) ?
O2 C1 N1 . . 117.6(8) ?
O2 C1 C2 . . 121.6(8) ?
N1 C1 C2 . . 120.8(8) ?
C7 C2 C3 . . 118.6(9) ?
C7 C2 C1 . . 122.8(9) ?
C3 C2 C1 . . 118.7(9) ?
C4 C3 C2 . . 121.4(10) ?
C4 C3 H3 . . 119.3 ?
C2 C3 H3 . . 119.3 ?
C3 C4 C5 . . 119.1(10) ?
C3 C4 H4 . . 120.4 ?
C5 C4 H4 . . 120.4 ?
C6 C5 C4 . . 120.7(10) ?
C6 C5 H5 . . 119.6 ?
C4 C5 H5 . . 119.6 ?
C5 C6 C7 . . 120.9(10) ?
C5 C6 H6 . . 119.5 ?
C7 C6 H6 . . 119.5 ?
O3 C7 C6 . . 117.7(9) ?
O3 C7 C2 . . 123.1(9) ?
C6 C7 C2 . . 119.2(9) ?
N2 C8 O5 . . 120.6(9) ?
N2 C8 C9 . . 119.4(9) ?
O5 C8 C9 . . 119.9(9) ?
C10 C9 C14 . . 119.8(10) ?
C10 C9 C8 . . 120.8(10) ?
C14 C9 C8 . . 119.1(10) ?
C11 C10 C9 . . 122.1(11) ?
C11 C10 H10 . . 119.0 ?
C9 C10 H10 . . 119.0 ?
C10 C11 C12 . . 119.8(12) ?
C10 C11 H11 . . 120.1 ?
C12 C11 H11 . . 120.1 ?
C11 C12 C13 . . 120.0(12) ?
C11 C12 H12 . . 120.0 ?
C13 C12 H12 . . 120.0 ?
C12 C13 C14 . . 121.5(11) ?
C12 C13 H13 . . 119.2 ?
C14 C13 H13 . . 119.2 ?
O6 C14 C9 . . 124.5(10) ?
O6 C14 C13 . . 118.9(10) ?
C9 C14 C13 . . 116.6(10) ?
O8 C15 N3 . . 119.6(9) ?
O8 C15 C16 . . 120.7(10) ?
N3 C15 C16 . . 119.7(9) ?
C17 C16 C21 . . 119.3(11) ?
C17 C16 C15 . . 119.0(10) ?
C21 C16 C15 . . 121.7(11) ?
C18 C17 C16 . . 122.2(12) ?
C18 C17 H17 . . 118.9 ?
C16 C17 H17 . . 118.9 ?
C17 C18 C19 . . 119.4(13) ?
C17 C18 H18 . . 120.3 ?
C19 C18 H18 . . 120.3 ?
C20 C19 C18 . . 120.2(13) ?
C20 C19 H19 . . 119.9 ?
C18 C19 H19 . . 119.9 ?
C19 C20 C21 . . 121.1(12) ?
C19 C20 H20 . . 119.4 ?
C21 C20 H20 . . 119.4 ?
O9 C21 C20 . . 119.9(11) ?
O9 C21 C16 . . 122.4(11) ?
C20 C21 C16 . . 117.7(12) ?
N4 C22 O11 . . 119.8(9) ?
N4 C22 C23 . . 120.9(10) ?
O11 C22 C23 . . 119.4(9) ?
C24 C23 C28 . . 119.0(10) ?
C24 C23 C22 . . 118.8(10) ?
C28 C23 C22 . . 122.2(9) ?
C25 C24 C23 . . 121.7(12) ?
C25 C24 H24 . . 119.1 ?
C23 C24 H24 . . 119.1 ?
C24 C25 C26 . . 120.2(12) ?
C24 C25 H25 . . 119.9 ?
C26 C25 H25 . . 119.9 ?
C25 C26 C27 . . 119.3(11) ?
C25 C26 H26 . . 120.4 ?
C27 C26 H26 . . 120.4 ?
C26 C27 C28 . . 121.1(11) ?
C26 C27 H27 . . 119.5 ?
C28 C27 H27 . . 119.5 ?
O12 C28 C27 . . 116.9(9) ?
O12 C28 C23 . . 124.5(9) ?
C27 C28 C23 . . 118.6(10) ?
O14 C29 N5 . . 120.5(8) ?
O14 C29 C30 . . 119.6(9) ?
N5 C29 C30 . . 119.8(8) ?
C35 C30 C31 . . 119.8(9) ?
C35 C30 C29 . . 121.4(9) ?
C31 C30 C29 . . 118.9(9) ?
C32 C31 C30 . . 120.7(11) ?
C32 C31 H31 . . 119.6 ?
C30 C31 H31 . . 119.6 ?
C33 C32 C31 . . 119.4(12) ?
C33 C32 H32 . . 120.3 ?
C31 C32 H32 . . 120.3 ?
C32 C33 C34 . . 121.3(10) ?
C32 C33 H33 . . 119.3 ?
C34 C33 H33 . . 119.3 ?
C33 C34 C35 . . 121.4(10) ?
C33 C34 H34 . . 119.3 ?
C35 C34 H34 . . 119.3 ?
O15 C35 C34 . . 119.0(9) ?
O15 C35 C30 . . 123.6(9) ?
C34 C35 C30 . . 117.4(10) ?
O17 C36 N6 . . 120.2(9) ?
O17 C36 C37 . . 118.1(9) ?
N6 C36 C37 . . 121.5(9) ?
C42 C37 C38 . . 119.5(10) ?
C42 C37 C36 . . 122.1(9) ?
C38 C37 C36 . . 118.4(10) ?
C39 C38 C37 . . 122.0(11) ?
C39 C38 H38 . . 119.0 ?
C37 C38 H38 . . 119.0 ?
C38 C39 C40 . . 118.3(11) ?
C38 C39 H39 . . 120.8 ?
C40 C39 H39 . . 120.8 ?
C41 C40 C39 . . 121.2(11) ?
C41 C40 H40 . . 119.4 ?
C39 C40 H40 . . 119.4 ?
C40 C41 C42 . . 121.5(11) ?
C40 C41 H41 . . 119.3 ?
C42 C41 H41 . . 119.3 ?
O18 C42 C41 . . 119.7(9) ?
O18 C42 C37 . . 122.9(9) ?
C41 C42 C37 . . 117.4(9) ?
O20 C43 N7 . . 121.6(9) ?
O20 C43 C44 . . 121.1(9) ?
N7 C43 C44 . . 117.3(9) ?
O20 C43 Na4 . . 51.1(5) ?
N7 C43 Na4 . . 81.4(6) ?
C44 C43 Na4 . . 143.6(7) ?
O20 C43 Na5 . . 40.6(5) ?
N7 C43 Na5 . . 100.7(6) ?
C44 C43 Na5 . . 127.2(6) ?
Na4 C43 Na5 . . 73.1(3) ?
C45 C44 C49 . . 120.2(9) ?
C45 C44 C43 . . 117.2(9) ?
C49 C44 C43 . . 122.4(9) ?
C46 C45 C44 . . 120.8(11) ?
C46 C45 H45 . . 119.6 ?
C44 C45 H45 . . 119.6 ?
C45 C46 C47 . . 119.4(10) ?
C45 C46 H46 . . 120.3 ?
C47 C46 H46 . . 120.3 ?
C48 C47 C46 . . 120.6(10) ?
C48 C47 H47 . . 119.7 ?
C46 C47 H47 . . 119.7 ?
C47 C48 C49 . . 120.9(11) ?
C47 C48 H48 . . 119.6 ?
C49 C48 H48 . . 119.6 ?
O21 C49 C44 . . 122.0(9) ?
O21 C49 C48 . . 119.9(9) ?
C44 C49 C48 . . 118.1(9) ?
N8 C50 O23 . . 120.2(9) ?
N8 C50 C51 . . 119.1(9) ?
O23 C50 C51 . . 120.8(9) ?
C52 C51 C56 . . 118.5(9) ?
C52 C51 C50 . . 119.9(9) ?
C56 C51 C50 . . 121.5(9) ?
C53 C52 C51 . . 122.8(10) ?
C53 C52 H52 . . 118.6 ?
C51 C52 H52 . . 118.6 ?
C52 C53 C54 . . 118.7(10) ?
C52 C53 H53 . . 120.7 ?
C54 C53 H53 . . 120.7 ?
C53 C54 C55 . . 120.9(11) ?
C53 C54 H54 . . 119.5 ?
C55 C54 H54 . . 119.5 ?
C54 C55 C56 . . 121.2(11) ?
C54 C55 H55 . . 119.4 ?
C56 C55 H55 . . 119.4 ?
O24 C56 C55 . . 118.6(10) ?
O24 C56 C51 . . 123.6(9) ?
C55 C56 C51 . . 117.9(9) ?
O26 C57 N9 . . 118.6(9) ?
O26 C57 C58 . . 121.2(9) ?
N9 C57 C58 . . 120.2(9) ?
C59 C58 C63 . . 121.5(8) ?
C59 C58 C57 . . 117.0(9) ?
C63 C58 C57 . . 121.5(8) ?
C60 C59 C58 . . 120.1(10) ?
C60 C59 H59 . . 119.9 ?
C58 C59 H59 . . 119.9 ?
C59 C60 C61 . . 119.7(10) ?
C59 C60 H60 . . 120.2 ?
C61 C60 H60 . . 120.2 ?
C62 C61 C60 . . 120.5(9) ?
C62 C61 H61 . . 119.7 ?
C60 C61 H61 . . 119.7 ?
C61 C62 C63 . . 121.0(9) ?
C61 C62 H62 . . 119.5 ?
C63 C62 H62 . . 119.5 ?
O27 C63 C58 . . 121.9(8) ?
O27 C63 C62 . . 120.8(9) ?
C58 C63 C62 . . 117.2(9) ?
O29 C64 O28 . . 121.7(11) ?
O29 C64 C65 . . 120.0(11) ?
O28 C64 C65 . . 118.2(11) ?
O29 C64 Na4 . . 49.3(6) ?
O28 C64 Na4 . . 72.5(6) ?
C65 C64 Na4 . . 169.3(9) ?
C64 C65 H65A . . 109.5 ?
C64 C65 H65B . . 109.5 ?
H65A C65 H65B . . 109.5 ?
C64 C65 H65C . . 109.5 ?
H65A C65 H65C . . 109.5 ?
H65B C65 H65C . . 109.5 ?
O30 C66 N10 . . 126.7(13) ?
O30 C66 H66 . . 116.7 ?
N10 C66 H66 . . 116.7 ?
N10 C67 H67A . . 109.5 ?
N10 C67 H67B . . 109.5 ?
H67A C67 H67B . . 109.5 ?
N10 C67 H67C . . 109.5 ?
H67A C67 H67C . . 109.5 ?
H67B C67 H67C . . 109.5 ?
N10 C68 H68A . . 109.5 ?
N10 C68 H68B . . 109.5 ?
H68A C68 H68B . . 109.5 ?
N10 C68 H68C . . 109.5 ?
H68A C68 H68C . . 109.5 ?
H68B C68 H68C . . 109.5 ?
O31 C69 N11 . . 124.4(13) ?
O31 C69 Na1 . . 43.5(6) ?
N11 C69 Na1 . . 131.7(9) ?
O31 C69 H69 . . 117.8 ?
N11 C69 H69 . . 117.8 ?
Na1 C69 H69 . . 93.7 ?
N11 C70 H70A . . 109.5 ?
N11 C70 H70B . . 109.5 ?
H70A C70 H70B . . 109.5 ?
N11 C70 H70C . . 109.5 ?
H70A C70 H70C . . 109.5 ?
H70B C70 H70C . . 109.5 ?
N11 C71 H71A . . 109.5 ?
N11 C71 H71B . . 109.5 ?
H71A C71 H71B . . 109.5 ?
N11 C71 H71C . . 109.5 ?
H71A C71 H71C . . 109.5 ?
H71B C71 H71C . . 109.5 ?
O32 C72 N12 . . 125.9(11) ?
O32 C72 H72 . . 117.1 ?
N12 C72 H72 . . 117.1 ?
N12 C73 H73A . . 109.5 ?
N12 C73 H73B . . 109.5 ?
H73A C73 H73B . . 109.5 ?
N12 C73 H73C . . 109.5 ?
H73A C73 H73C . . 109.5 ?
H73B C73 H73C . . 109.5 ?
N12 C74 H74A . . 109.5 ?
N12 C74 H74B . . 109.5 ?
H74A C74 H74B . . 109.5 ?
N12 C74 H74C . . 109.5 ?
H74A C74 H74C . . 109.5 ?
H74B C74 H74C . . 109.5 ?
O33 C75 N13 . . 124.5(12) ?
O33 C75 Na5 . 3_455 43.1(6) ?
N13 C75 Na5 . 3_455 165.1(9) ?
O33 C75 H75 . . 117.7 ?
N13 C75 H75 . . 117.7 ?
Na5 C75 H75 3_455 . 75.3 ?
N13 C76 H76A . . 109.5 ?
N13 C76 H76B . . 109.5 ?
H76A C76 H76B . . 109.5 ?
N13 C76 H76C . . 109.5 ?
H76A C76 H76C . . 109.5 ?
H76B C76 H76C . . 109.5 ?
N13 C77 H77A . . 109.5 ?
N13 C77 H77B . . 109.5 ?
H77A C77 H77B . . 109.5 ?
N13 C77 H77C . . 109.5 ?
H77A C77 H77C . . 109.5 ?
H77B C77 H77C . . 109.5 ?
O34 C78 N14 . . 126.0(12) ?
O34 C78 H78 . . 117.0 ?
N14 C78 H78 . . 117.0 ?
N14 C79 H79A . . 109.5 ?
N14 C79 H79B . . 109.5 ?
H79A C79 H79B . . 109.5 ?
N14 C79 H79C . . 109.5 ?
H79A C79 H79C . . 109.5 ?
H79B C79 H79C . . 109.5 ?
N14 C80 H80A . . 109.5 ?
N14 C80 H80B . . 109.5 ?
H80A C80 H80B . . 109.5 ?
N14 C80 H80C . . 109.5 ?
H80A C80 H80C . . 109.5 ?
H80B C80 H80C . . 109.5 ?
O35 C81 N15 . . 123.2(11) ?
O35 C81 H81 . . 118.4 ?
N15 C81 H81 . . 118.4 ?
N15 C82 H82A . . 109.5 ?
N15 C82 H82B . . 109.5 ?
H82A C82 H82B . . 109.5 ?
N15 C82 H82C . . 109.5 ?
H82A C82 H82C . . 109.5 ?
H82B C82 H82C . . 109.5 ?
N15 C83 H83A . . 109.5 ?
N15 C83 H83B . . 109.5 ?
H83A C83 H83B . . 109.5 ?
N15 C83 H83C . . 109.5 ?
H83A C83 H83C . . 109.5 ?
H83B C83 H83C . . 109.5 ?
O36 C84 N16 . . 124.6(15) ?
O36 C84 H84 . . 117.7 ?
N16 C84 H84 . . 117.7 ?
N16 C85 H85A . . 109.5 ?
N16 C85 H85B . . 109.5 ?
H85A C85 H85B . . 109.5 ?
N16 C85 H85C . . 109.5 ?
H85A C85 H85C . . 109.5 ?
H85B C85 H85C . . 109.5 ?
N16 C86 H86A . . 109.5 ?
N16 C86 H86B . . 109.5 ?
H86A C86 H86B . . 109.5 ?
N16 C86 H86C . . 109.5 ?
H86A C86 H86C . . 109.5 ?
H86B C86 H86C . . 109.5 ?
O37 C87 N17 . . 125.3(12) ?
O37 C87 H87 . . 117.4 ?
N17 C87 H87 . . 117.4 ?
N17 C88 H88A . . 109.5 ?
N17 C88 H88B . . 109.5 ?
H88A C88 H88B . . 109.5 ?
N17 C88 H88C . . 109.5 ?
H88A C88 H88C . . 109.5 ?
H88B C88 H88C . . 109.5 ?
N17 C89 H89A . . 109.5 ?
N17 C89 H89B . . 109.5 ?
H89A C89 H89B . . 109.5 ?
N17 C89 H89C . . 109.5 ?
H89A C89 H89C . . 109.5 ?
H89B C89 H89C . . 109.5 ?
N18 C90 O38 . . 119(3) ?
N18 C90 H90 . . 120.6 ?
O38 C90 H90 . . 120.6 ?
C90 N18 C91 . . 122(2) ?
C90 N18 C92 . . 125(2) ?
C91 N18 C92 . . 113(2) ?
N18 C91 H91A . . 109.5 ?
N18 C91 H91B . . 109.5 ?
H91A C91 H91B . . 109.5 ?
N18 C91 H91C . . 109.5 ?
H91A C91 H91C . . 109.5 ?
H91B C91 H91C . . 109.5 ?
N18 C92 H92A . . 109.5 ?
N18 C92 H92B . . 109.5 ?
H92A C92 H92B . . 109.5 ?
N18 C92 H92C . . 109.5 ?
H92A C92 H92C . . 109.5 ?
H92B C92 H92C . . 109.5 ?
O39 C93 N19 . . 126(2) ?
O39 C93 H93 . . 116.8 ?
N19 C93 H93 . . 116.8 ?
N19 C94 H94A . . 109.5 ?
N19 C94 H94B . . 109.5 ?
H94A C94 H94B . . 109.5 ?
N19 C94 H94C . . 109.5 ?
H94A C94 H94C . . 109.5 ?
H94B C94 H94C . . 109.5 ?
N19 C95 H95A . . 109.5 ?
N19 C95 H95B . . 109.5 ?
H95A C95 H95B . . 109.5 ?
N19 C95 H95C . . 109.5 ?
H95A C95 H95C . . 109.5 ?
H95B C95 H95C . . 109.5 ?
O40 C96 N20 . . 130.1(19) ?
O40 C96 H96 . . 114.9 ?
N20 C96 H96 . . 114.9 ?
N20 C97 H97A . . 109.5 ?
N20 C97 H97B . . 109.5 ?
H97A C97 H97B . . 109.5 ?
N20 C97 H97C . . 109.5 ?
H97A C97 H97C . . 109.5 ?
H97B C97 H97C . . 109.5 ?
N20 C98 H98A . . 109.5 ?
N20 C98 H98B . . 109.5 ?
H98A C98 H98B . . 109.5 ?
N20 C98 H98C . . 109.5 ?
H98A C98 H98C . . 109.5 ?
H98B C98 H98C . . 109.5 ?

loop_
_geom_bond_atom_site_label_1
_geom_bond_atom_site_label_2
_geom_bond_site_symmetry_2
_geom_bond_distance
_geom_bond_publ_flag
Dy1 O7 . 2.297(7) ?
Dy1 O4 . 2.327(6) ?
Dy1 O13 . 2.364(7) ?
Dy1 O22 . 2.398(6) ?
Dy1 O16 . 2.427(7) ?
Dy1 O1 . 2.430(6) ?
Dy1 O10 . 2.439(7) ?
Dy1 O19 . 2.454(7) ?
Dy1 O25 . 2.643(6) ?
Dy1 Al5 . 3.369(3) ?
Dy1 Al4 . 3.383(3) ?
Dy1 Al2 . 3.445(3) ?
Al1 O21 . 1.748(8) ?
Al1 O24 . 1.766(8) ?
Al1 O2 . 1.855(7) ?
Al1 O1 . 1.883(7) ?
Al1 N8 . 1.930(9) ?
Al2 O3 . 1.823(7) ?
Al2 O4 . 1.864(7) ?
Al2 O5 . 1.903(8) ?
Al2 O26 . 1.909(7) ?
Al2 N1 . 1.948(8) ?
Al2 O25 . 1.954(7) ?
Al2 Na3 . 3.000(5) ?
Al3 O18 . 1.843(7) ?
Al3 O7 . 1.884(8) ?
Al3 O6 . 1.889(8) ?
Al3 O8 . 1.902(8) ?
Al3 N2 . 1.957(9) ?
Al3 N6 . 2.078(9) ?
Al3 Na2 . 2.977(5) ?
Al4 O9 . 1.834(8) ?
Al4 O11 . 1.885(8) ?
Al4 O23 . 1.900(8) ?
Al4 O22 . 1.902(7) ?
Al4 O10 . 1.939(8) ?
Al4 N3 . 1.982(9) ?
Al4 Na1 . 3.382(5) ?
Al5 O12 . 1.802(7) ?
Al5 O14 . 1.884(8) ?
Al5 O13 . 1.896(7) ?
Al5 O28 . 1.903(7) ?
Al5 O19 . 1.929(7) ?
Al5 N4 . 2.054(9) ?
Al5 Na5 . 3.291(5) ?
Al5 Na4 . 3.548(5) ?
Al6 O15 . 1.781(9) ?
Al6 O27 . 1.790(7) ?
Al6 O17 . 1.819(8) ?
Al6 O16 . 1.881(8) ?
Al6 N5 . 1.934(9) ?
Na1 O30 . 2.325(10) ?
Na1 O9 . 2.325(9) ?
Na1 O31 . 2.367(10) ?
Na1 O35 3 2.429(9) ?
Na1 O36 3 2.458(9) ?
Na1 O11 . 2.550(8) ?
Na1 Na3 3 3.057(6) ?
Na1 C69 . 3.101(13) ?
Na2 O33 . 2.319(9) ?
Na2 O34 . 2.327(9) ?
Na2 O32 . 2.346(8) ?
Na2 O6 . 2.384(8) ?
Na2 O8 . 2.394(8) ?
Na2 O18 . 2.399(8) ?
Na2 Na5 3_455 2.969(6) ?
Na3 O36 . 2.247(10) ?
Na3 O26 . 2.330(8) ?
Na3 O35 . 2.342(9) ?
Na3 O30 3_445 2.373(9) ?
Na3 O3 . 2.516(8) ?
Na3 O5 . 2.555(8) ?
Na4 O29 . 2.319(10) ?
Na4 O25 . 2.327(8) ?
Na4 O37 . 2.331(9) ?
Na4 O20 . 2.403(9) ?
Na4 O19 . 2.426(8) ?
Na4 O28 . 2.826(9) ?
Na4 C64 . 2.931(13) ?
Na4 C43 . 2.982(11) ?
Na4 Na5 . 3.625(6) ?
Na5 O20 . 2.305(9) ?
Na5 O28 . 2.362(8) ?
Na5 O33 3_545 2.369(10) ?
Na5 O32 3_545 2.398(9) ?
Na5 O12 . 2.411(8) ?
Na5 O34 3_545 2.416(9) ?
Na5 C43 . 3.106(11) ?
Na5 C75 3_545 3.116(14) ?
O1 N1 . 1.397(10) ?
O2 C1 . 1.315(11) ?
O3 C7 . 1.352(12) ?
O4 N2 . 1.404(10) ?
O5 C8 . 1.328(12) ?
O6 C14 . 1.315(13) ?
O7 N3 . 1.410(11) ?
O8 C15 . 1.315(13) ?
O9 C21 . 1.319(14) ?
O10 N4 . 1.424(11) ?
O11 C22 . 1.320(13) ?
O12 C28 . 1.341(12) ?
O13 N5 . 1.405(10) ?
O14 C29 . 1.289(11) ?
O15 C35 . 1.318(13) ?
O16 N6 . 1.421(11) ?
O17 C36 . 1.306(12) ?
O18 C42 . 1.329(12) ?
O19 N7 . 1.381(10) ?
O20 C43 . 1.250(12) ?
O21 C49 . 1.334(12) ?
O22 N8 . 1.416(10) ?
O23 C50 . 1.318(12) ?
O24 C56 . 1.335(12) ?
O25 N9 . 1.394(9) ?
O26 C57 . 1.284(12) ?
O27 C63 . 1.353(12) ?
O28 C64 . 1.286(13) ?
O29 C64 . 1.248(15) ?
O30 C66 . 1.236(15) ?
O31 C69 . 1.228(15) ?
O32 C72 . 1.234(14) ?
O33 C75 . 1.236(14) ?
O34 C78 . 1.249(15) ?
O35 C81 . 1.244(14) ?
O36 C84 . 1.236(18) ?
O37 C87 . 1.251(14) ?
O39 C93 . 1.29(3) ?
O40 C96 . 1.27(2) ?
O41 C99 . 1.27(3) ?
C99 N21 . 1.31(3) ?
C99 H99 . 0.9500 ?
N21 C100 . 1.45(3) ?
N21 C101 . 1.46(3) ?
C100 H10G . 0.9800 ?
C100 H10H . 0.9800 ?
C100 H10I . 0.9800 ?
C101 H10J . 0.9800 ?
C101 H10K . 0.9800 ?
C101 H10L . 0.9800 ?
O41B C99B . 1.29(3) ?
C99B N21B . 1.33(3) ?
C99B H99B . 0.9500 ?
N21B C102 . 1.45(3) ?
N21B C103 . 1.46(3) ?
C102 H10M . 0.9800 ?
C102 H10N . 0.9800 ?
C102 H10O . 0.9800 ?
C103 H10P . 0.9800 ?
C103 H10Q . 0.9800 ?
C103 H10R . 0.9800 ?
O42 H42A . 0.8399 ?
O42 H42B . 0.8440 ?
N1 C1 . 1.322(12) ?
N2 C8 . 1.295(13) ?
N3 C15 . 1.316(13) ?
N4 C22 . 1.300(13) ?
N5 C29 . 1.328(12) ?
N6 C36 . 1.318(12) ?
N7 C43 . 1.338(12) ?
N7 H7 . 0.90(3) ?
N8 C50 . 1.293(13) ?
N9 C57 . 1.311(13) ?
N9 H9 . 0.91(3) ?
N10 C66 . 1.319(16) ?
N10 C67 . 1.432(18) ?
N10 C68 . 1.492(18) ?
N11 C69 . 1.338(17) ?
N11 C71 . 1.414(17) ?
N11 C70 . 1.455(16) ?
N12 C72 . 1.333(15) ?
N12 C73 . 1.450(15) ?
N12 C74 . 1.461(17) ?
N13 C75 . 1.344(17) ?
N13 C76 . 1.434(17) ?
N13 C77 . 1.461(18) ?
N14 C78 . 1.332(15) ?
N14 C80 . 1.441(18) ?
N14 C79 . 1.457(17) ?
N15 C81 . 1.338(15) ?
N15 C83 . 1.458(14) ?
N15 C82 . 1.463(14) ?
N16 C84 . 1.335(19) ?
N16 C85 . 1.45(2) ?
N16 C86 . 1.48(2) ?
N17 C87 . 1.341(16) ?
N17 C88 . 1.444(17) ?
N17 C89 . 1.450(15) ?
N19 C93 . 1.32(3) ?
N19 C94 . 1.39(3) ?
N19 C95 . 1.44(3) ?
N20 C96 . 1.27(2) ?
N20 C98 . 1.42(2) ?
N20 C97 . 1.48(3) ?
C1 C2 . 1.448(13) ?
C2 C7 . 1.409(14) ?
C2 C3 . 1.417(14) ?
C3 C4 . 1.385(15) ?
C3 H3 . 0.9500 ?
C4 C5 . 1.389(15) ?
C4 H4 . 0.9500 ?
C5 C6 . 1.384(15) ?
C5 H5 . 0.9500 ?
C6 C7 . 1.400(15) ?
C6 H6 . 0.9500 ?
C8 C9 . 1.464(15) ?
C9 C10 . 1.385(16) ?
C9 C14 . 1.411(15) ?
C10 C11 . 1.370(17) ?
C10 H10 . 0.9500 ?
C11 C12 . 1.371(18) ?
C11 H11 . 0.9500 ?
C12 C13 . 1.381(18) ?
C12 H12 . 0.9500 ?
C13 C14 . 1.433(15) ?
C13 H13 . 0.9500 ?
C15 C16 . 1.460(15) ?
C16 C17 . 1.389(17) ?
C16 C21 . 1.424(15) ?
C17 C18 . 1.358(18) ?
C17 H17 . 0.9500 ?
C18 C19 . 1.40(2) ?
C18 H18 . 0.9500 ?
C19 C20 . 1.371(19) ?
C19 H19 . 0.9500 ?
C20 C21 . 1.416(17) ?
C20 H20 . 0.9500 ?
C22 C23 . 1.481(15) ?
C23 C24 . 1.384(15) ?
C23 C28 . 1.414(15) ?
C24 C25 . 1.371(17) ?
C24 H24 . 0.9500 ?
C25 C26 . 1.388(18) ?
C25 H25 . 0.9500 ?
C26 C27 . 1.392(17) ?
C26 H26 . 0.9500 ?
C27 C28 . 1.400(15) ?
C27 H27 . 0.9500 ?
C29 C30 . 1.477(13) ?
C30 C35 . 1.411(14) ?
C30 C31 . 1.415(16) ?
C31 C32 . 1.377(16) ?
C31 H31 . 0.9500 ?
C32 C33 . 1.368(17) ?
C32 H32 . 0.9500 ?
C33 C34 . 1.377(16) ?
C33 H33 . 0.9500 ?
C34 C35 . 1.404(13) ?
C34 H34 . 0.9500 ?
C36 C37 . 1.472(14) ?
C37 C42 . 1.410(14) ?
C37 C38 . 1.423(14) ?
C38 C39 . 1.361(17) ?
C38 H38 . 0.9500 ?
C39 C40 . 1.399(18) ?
C39 H39 . 0.9500 ?
C40 C41 . 1.377(16) ?
C40 H40 . 0.9500 ?
C41 C42 . 1.409(14) ?
C41 H41 . 0.9500 ?
C43 C44 . 1.504(13) ?
C44 C45 . 1.396(15) ?
C44 C49 . 1.398(15) ?
C45 C46 . 1.386(15) ?
C45 H45 . 0.9500 ?
C46 C47 . 1.387(17) ?
C46 H46 . 0.9500 ?
C47 C48 . 1.373(16) ?
C47 H47 . 0.9500 ?
C48 C49 . 1.420(14) ?
C48 H48 . 0.9500 ?
C50 C51 . 1.462(14) ?
C51 C52 . 1.397(14) ?
C51 C56 . 1.429(15) ?
C52 C53 . 1.377(15) ?
C52 H52 . 0.9500 ?
C53 C54 . 1.380(18) ?
C53 H53 . 0.9500 ?
C54 C55 . 1.389(16) ?
C54 H54 . 0.9500 ?
C55 C56 . 1.408(14) ?
C55 H55 . 0.9500 ?
C57 C58 . 1.479(12) ?
C58 C59 . 1.395(14) ?
C58 C63 . 1.399(14) ?
C59 C60 . 1.377(13) ?
C59 H59 . 0.9500 ?
C60 C61 . 1.396(15) ?
C60 H60 . 0.9500 ?
C61 C62 . 1.375(15) ?
C61 H61 . 0.9500 ?
C62 C63 . 1.421(13) ?
C62 H62 . 0.9500 ?
C64 C65 . 1.500(17) ?
C65 H65A . 0.9800 ?
C65 H65B . 0.9800 ?
C65 H65C . 0.9800 ?
C66 H66 . 0.9500 ?
C67 H67A . 0.9800 ?
C67 H67B . 0.9800 ?
C67 H67C . 0.9800 ?
C68 H68A . 0.9800 ?
C68 H68B . 0.9800 ?
C68 H68C . 0.9800 ?
C69 H69 . 0.9500 ?
C70 H70A . 0.9800 ?
C70 H70B . 0.9800 ?
C70 H70C . 0.9800 ?
C71 H71A . 0.9800 ?
C71 H71B . 0.9800 ?
C71 H71C . 0.9800 ?
C72 H72 . 0.9500 ?
C73 H73A . 0.9800 ?
C73 H73B . 0.9800 ?
C73 H73C . 0.9800 ?
C74 H74A . 0.9800 ?
C74 H74B . 0.9800 ?
C74 H74C . 0.9800 ?
C75 H75 . 0.9500 ?
C76 H76A . 0.9800 ?
C76 H76B . 0.9800 ?
C76 H76C . 0.9800 ?
C77 H77A . 0.9800 ?
C77 H77B . 0.9800 ?
C77 H77C . 0.9800 ?
C78 H78 . 0.9500 ?
C79 H79A . 0.9800 ?
C79 H79B . 0.9800 ?
C79 H79C . 0.9800 ?
C80 H80A . 0.9800 ?
C80 H80B . 0.9800 ?
C80 H80C . 0.9800 ?
C81 H81 . 0.9500 ?
C82 H82A . 0.9800 ?
C82 H82B . 0.9800 ?
C82 H82C . 0.9800 ?
C83 H83A . 0.9800 ?
C83 H83B . 0.9800 ?
C83 H83C . 0.9800 ?
C84 H84 . 0.9500 ?
C85 H85A . 0.9800 ?
C85 H85B . 0.9800 ?
C85 H85C . 0.9800 ?
C86 H86A . 0.9800 ?
C86 H86B . 0.9800 ?
C86 H86C . 0.9800 ?
C87 H87 . 0.9500 ?
C88 H88A . 0.9800 ?
C88 H88B . 0.9800 ?
C88 H88C . 0.9800 ?
C89 H89A . 0.9800 ?
C89 H89B . 0.9800 ?
C89 H89C . 0.9800 ?
O38 C90 . 1.31(2) ?
C90 N18 . 1.30(2) ?
C90 H90 . 0.9500 ?
N18 C91 . 1.43(2) ?
N18 C92 . 1.50(2) ?
C91 H91A . 0.9800 ?
C91 H91B . 0.9800 ?
C91 H91C . 0.9800 ?
C92 H92A . 0.9800 ?
C92 H92B . 0.9800 ?
C92 H92C . 0.9800 ?
C93 H93 . 0.9500 ?
C94 H94A . 0.9800 ?
C94 H94B . 0.9800 ?
C94 H94C . 0.9800 ?
C95 H95A . 0.9800 ?
C95 H95B . 0.9800 ?
C95 H95C . 0.9800 ?
C96 H96 . 0.9500 ?
C97 H97A . 0.9800 ?
C97 H97B . 0.9800 ?
C97 H97C . 0.9800 ?
C98 H98A . 0.9800 ?
C98 H98B . 0.9800 ?
C98 H98C . 0.9800 ?

loop_
_geom_hbond_atom_site_label_D
_geom_hbond_atom_site_label_H
_geom_hbond_atom_site_label_A
_geom_hbond_site_symmetry_A
_geom_hbond_distance_DH
_geom_hbond_distance_HA
_geom_hbond_distance_DA
_geom_hbond_angle_DHA
_geom_hbond_publ_flag
O42 H42A O3 . 0.84 2.08 2.868(14) 156.1 yes
O42 H42B O37 . 0.84 2.08 2.820(15) 145.5 yes
N7 H7 O22 . 0.90(3) 2.25(6) 2.899(11) 129(5) yes
N9 H9 O27 . 0.91(3) 1.92(3) 2.693(11) 142(6) yes
C20 H20 O35 3 0.95 2.65 3.483(16) 147.3 yes
C41 H41 O34 . 0.95 2.60 3.469(14) 152.6 yes
C66 H66 O42 3 0.95 2.36 3.30(2) 171.0 yes
C67 H67A O31 . 0.98 2.47 3.41(2) 159.3 yes
C69 H69 O10 . 0.95 2.50 3.260(14) 137.3 yes
C71 H71C O16 . 0.98 2.56 3.363(16) 138.6 yes
C73 H73A O6 . 0.98 2.33 3.268(14) 159.0 yes
C74 H74C O38 1_565 0.98 2.34 3.32(3) 177.2 yes
C78 H78 O20 3_455 0.95 2.56 3.260(14) 130.6 yes
C78 H78 O37 3_455 0.95 2.65 3.524(16) 153.9 yes
C79 H79B O41 . 0.98 2.45 3.25(4) 139.1 yes
C79 H79C O18 . 0.98 2.48 3.446(17) 167.9 yes
C80 H80A O37 3_455 0.98 2.52 3.470(18) 162.7 yes
C80 H80B O41 . 0.98 2.49 3.31(4) 140.0 yes
C83 H83B O40 . 0.98 2.35 3.309(19) 166.0 yes
C84 H84 O11 3_445 0.95 2.58 3.292(18) 131.8 yes
C84 H84 O23 3_445 0.95 2.54 3.414(18) 152.6 yes
C92 H92B O21 3_445 0.98 2.40 3.35(2) 164.1 yes
C94 H94A O41 . 0.98 2.47 3.32(4) 144.5 yes
C95 H95A O41 . 0.98 2.36 3.23(4) 147.0 yes
C97 H97B O31 3_445 0.98 2.57 3.35(3) 136.6 yes
C98 H98B O24 2_565 0.98 2.65 3.318(19) 125.4 yes

loop_
_geom_torsion_atom_site_label_1
_geom_torsion_atom_site_label_2
_geom_torsion_atom_site_label_3
_geom_torsion_atom_site_label_4
_geom_torsion_site_symmetry_1
_geom_torsion_site_symmetry_2
_geom_torsion_site_symmetry_3
_geom_torsion_site_symmetry_4
_geom_torsion
_geom_torsion_publ_flag
O21 Al1 O1 N1 . . . . -106.3(6) ?
O24 Al1 O1 N1 . . . . 80.8(7) ?
O2 Al1 O1 N1 . . . . -6.2(5) ?
N8 Al1 O1 N1 . . . . 165.2(6) ?
O21 Al1 O1 Dy1 . . . . 67.2(5) ?
O24 Al1 O1 Dy1 . . . . -105.6(6) ?
O2 Al1 O1 Dy1 . . . . 167.4(5) ?
N8 Al1 O1 Dy1 . . . . -21.3(5) ?
O21 Al1 O2 C1 . . . . 118.6(7) ?
O24 Al1 O2 C1 . . . . -128.8(7) ?
O1 Al1 O2 C1 . . . . 6.0(7) ?
N8 Al1 O2 C1 . . . . -26.9(17) ?
O5 Al2 O3 C7 . . . . 74.1(9) ?
O26 Al2 O3 C7 . . . . 168.7(9) ?
N1 Al2 O3 C7 . . . . -24.7(9) ?
O25 Al2 O3 C7 . . . . -110.4(9) ?
Na3 Al2 O3 C7 . . . . 123.7(9) ?
Dy1 Al2 O3 C7 . . . . -70.2(10) ?
O5 Al2 O3 Na3 . . . . -49.6(3) ?
O26 Al2 O3 Na3 . . . . 45.0(3) ?
N1 Al2 O3 Na3 . . . . -148.4(3) ?
O25 Al2 O3 Na3 . . . . 125.9(3) ?
Dy1 Al2 O3 Na3 . . . . 166.1(3) ?
O5 Al2 O4 N2 . . . . -7.5(5) ?
O26 Al2 O4 N2 . . . . -102.0(6) ?
N1 Al2 O4 N2 . . . . 90.8(6) ?
O25 Al2 O4 N2 . . . . 175.8(6) ?
Na3 Al2 O4 N2 . . . . -55.5(6) ?
Dy1 Al2 O4 N2 . . . . 138.6(7) ?
O5 Al2 O4 Dy1 . . . . -146.1(3) ?
O26 Al2 O4 Dy1 . . . . 119.4(3) ?
N1 Al2 O4 Dy1 . . . . -47.8(4) ?
O25 Al2 O4 Dy1 . . . . 37.2(3) ?
Na3 Al2 O4 Dy1 . . . . 165.9(2) ?
O18 Al3 O6 C14 . . . . -74.6(8) ?
O7 Al3 O6 C14 . . . . 115.2(8) ?
O8 Al3 O6 C14 . . . . -164.2(8) ?
N2 Al3 O6 C14 . . . . 32.4(8) ?
N6 Al3 O6 C14 . . . . -26(2) ?
Na2 Al3 O6 C14 . . . . -120.9(8) ?
O18 Al3 O6 Na2 . . . . 46.3(3) ?
O7 Al3 O6 Na2 . . . . -123.9(3) ?
O8 Al3 O6 Na2 . . . . -43.4(3) ?
N2 Al3 O6 Na2 . . . . 153.2(3) ?
N6 Al3 O6 Na2 . . . . 95.0(18) ?
O18 Al3 O7 N3 . . . . -38.9(18) ?
O6 Al3 O7 N3 . . . . 91.1(6) ?
O8 Al3 O7 N3 . . . . 4.5(6) ?
N2 Al3 O7 N3 . . . . 174.0(6) ?
N6 Al3 O7 N3 . . . . -95.9(6) ?
Na2 Al3 O7 N3 . . . . 37.6(7) ?
O18 Al3 O7 Dy1 . . . . 101.5(15) ?
O6 Al3 O7 Dy1 . . . . -128.5(4) ?
O8 Al3 O7 Dy1 . . . . 144.9(4) ?
N2 Al3 O7 Dy1 . . . . -45.6(4) ?
N6 Al3 O7 Dy1 . . . . 44.4(4) ?
Na2 Al3 O7 Dy1 . . . . 178.0(2) ?
O11 Al4 O9 C21 . . . . 166.0(10) ?
O23 Al4 O9 C21 . . . . 67.5(10) ?
O10 Al4 O9 C21 . . . . -113.7(10) ?
N3 Al4 O9 C21 . . . . -27.8(10) ?
Na1 Al4 O9 C21 . . . . 177.0(11) ?
Dy1 Al4 O9 C21 . . . . -73.5(11) ?
O11 Al4 O9 Na1 . . . . -11.0(4) ?
O23 Al4 O9 Na1 . . . . -109.5(4) ?
O10 Al4 O9 Na1 . . . . 69.3(4) ?
N3 Al4 O9 Na1 . . . . 155.2(4) ?
Dy1 Al4 O9 Na1 . . . . 109.5(4) ?
O9 Al4 O11 C22 . . . . 130.3(7) ?
O23 Al4 O11 C22 . . . . -137.0(6) ?
O22 Al4 O11 C22 . . . . -54.7(6) ?
O10 Al4 O11 C22 . . . . 22.2(6) ?
N3 Al4 O11 C22 . . . . 57.9(16) ?
Na1 Al4 O11 C22 . . . . 120.7(7) ?
Dy1 Al4 O11 C22 . . . . -12.4(7) ?
O9 Al4 O11 Na1 . . . . 9.6(3) ?
O23 Al4 O11 Na1 . . . . 102.2(3) ?
O22 Al4 O11 Na1 . . . . -175.4(3) ?
O10 Al4 O11 Na1 . . . . -98.5(3) ?
N3 Al4 O11 Na1 . . . . -62.8(15) ?
Dy1 Al4 O11 Na1 . . . . -133.15(19) ?
O14 Al5 O12 C28 . . . . -87.4(9) ?
O28 Al5 O12 C28 . . . . 179.7(9) ?
O19 Al5 O12 C28 . . . . 89.0(9) ?
N4 Al5 O12 C28 . . . . 3.9(9) ?
Na5 Al5 O12 C28 . . . . 157.9(11) ?
Dy1 Al5 O12 C28 . . . . 56.3(10) ?
Na4 Al5 O12 C28 . . . . 130.0(9) ?
O14 Al5 O12 Na5 . . . . 114.7(3) ?
O28 Al5 O12 Na5 . . . . 21.9(3) ?
O19 Al5 O12 Na5 . . . . -68.9(3) ?
N4 Al5 O12 Na5 . . . . -154.0(3) ?
Dy1 Al5 O12 Na5 . . . . -101.5(3) ?
Na4 Al5 O12 Na5 . . . . -27.8(3) ?
O14 Al5 O13 N5 . . . . 8.6(5) ?
O28 Al5 O13 N5 . . . . 101.8(5) ?
O19 Al5 O13 N5 . . . . -167.2(5) ?
N4 Al5 O13 N5 . . . . -82.5(5) ?
Na5 Al5 O13 N5 . . . . 125.0(5) ?
Dy1 Al5 O13 N5 . . . . -132.3(6) ?
Na4 Al5 O13 N5 . . . . 151.3(5) ?
O14 Al5 O13 Dy1 . . . . 140.9(3) ?
O28 Al5 O13 Dy1 . . . . -125.9(3) ?
O19 Al5 O13 Dy1 . . . . -35.0(3) ?
N4 Al5 O13 Dy1 . . . . 49.8(3) ?
Na5 Al5 O13 Dy1 . . . . -102.8(3) ?
Na4 Al5 O13 Dy1 . . . . -76.4(2) ?
O12 Al5 O14 C29 . . . . 173.3(6) ?
O13 Al5 O14 C29 . . . . -8.1(6) ?
O28 Al5 O14 C29 . . . . -99.9(7) ?
O19 Al5 O14 C29 . . . . 4.3(14) ?
N4 Al5 O14 C29 . . . . 83.1(7) ?
Na5 Al5 O14 C29 . . . . -141.3(6) ?
Dy1 Al5 O14 C29 . . . . 20.4(7) ?
Na4 Al5 O14 C29 . . . . -64.8(8) ?
O27 Al6 O15 C35 . . . . 83.6(10) ?
O17 Al6 O15 C35 . . . . -174.8(10) ?
O16 Al6 O15 C35 . . . . -93.3(10) ?
N5 Al6 O15 C35 . . . . -10.6(10) ?
O15 Al6 O16 N6 . . . . -83.3(7) ?
O27 Al6 O16 N6 . . . . 99.7(6) ?
O17 Al6 O16 N6 . . . . 1.4(6) ?
N5 Al6 O16 N6 . . . . -168.4(6) ?
O15 Al6 O16 Dy1 . . . . 112.4(5) ?
O27 Al6 O16 Dy1 . . . . -64.5(5) ?
O17 Al6 O16 Dy1 . . . . -162.9(5) ?
N5 Al6 O16 Dy1 . . . . 27.3(5) ?
O15 Al6 O17 C36 . . . . 131.5(7) ?
O27 Al6 O17 C36 . . . . -112.6(7) ?
O16 Al6 O17 C36 . . . . -1.6(7) ?
N5 Al6 O17 C36 . . . . 38.8(18) ?
O7 Al3 O18 C42 . . . . -41(2) ?
O6 Al3 O18 C42 . . . . -172.0(10) ?
O8 Al3 O18 C42 . . . . -83.4(9) ?
N2 Al3 O18 C42 . . . . 105.1(10) ?
N6 Al3 O18 C42 . . . . 16.4(10) ?
Na2 Al3 O18 C42 . . . . -126.2(10) ?
O7 Al3 O18 Na2 . . . . 85.5(16) ?
O6 Al3 O18 Na2 . . . . -45.9(3) ?
O8 Al3 O18 Na2 . . . . 42.8(3) ?
N2 Al3 O18 Na2 . . . . -128.8(3) ?
N6 Al3 O18 Na2 . . . . 142.6(3) ?
O24 Al1 O21 C49 . . . . -97.9(13) ?
O2 Al1 O21 C49 . . . . 0.4(13) ?
O1 Al1 O21 C49 . . . . 87.5(13) ?
N8 Al1 O21 C49 . . . . 171.5(13) ?
O9 Al4 O23 C50 . . . . -163.7(7) ?
O11 Al4 O23 C50 . . . . 107.8(7) ?
O22 Al4 O23 C50 . . . . 13.1(7) ?
O10 Al4 O23 C50 . . . . 19.8(14) ?
N3 Al4 O23 C50 . . . . -75.9(7) ?
Na1 Al4 O23 C50 . . . . 156.8(6) ?
Dy1 Al4 O23 C50 . . . . -11.6(8) ?
O21 Al1 O24 C56 . . . . -70.4(10) ?
O2 Al1 O24 C56 . . . . -174.9(9) ?
O1 Al1 O24 C56 . . . . 102.5(9) ?
N8 Al1 O24 C56 . . . . 20.8(9) ?
O15 Al6 O27 C63 . . . . 104.3(9) ?
O17 Al6 O27 C63 . . . . 8.7(9) ?
O16 Al6 O27 C63 . . . . -78.1(9) ?
N5 Al6 O27 C63 . . . . -163.7(8) ?
O41 C99 N21 C100 . . . . 2(9) ?
O41 C99 N21 C101 . . . . -163(5) ?
O41B C99B N21B C102 . . . . 2(9) ?
O41B C99B N21B C103 . . . . -160(6) ?
Al1 O1 N1 C1 . . . . 5.3(9) ?
Dy1 O1 N1 C1 . . . . -169.4(6) ?
Al1 O1 N1 Al2 . . . . -165.0(4) ?
Dy1 O1 N1 Al2 . . . . 20.3(7) ?
Al2 O4 N2 C8 . . . . 3.5(9) ?
Dy1 O4 N2 C8 . . . . 137.8(7) ?
Al2 O4 N2 Al3 . . . . -173.8(4) ?
Dy1 O4 N2 Al3 . . . . -39.4(7) ?
Al3 O7 N3 C15 . . . . -5.7(9) ?
Dy1 O7 N3 C15 . . . . -149.8(7) ?
Al3 O7 N3 Al4 . . . . 173.2(4) ?
Dy1 O7 N3 Al4 . . . . 29.1(7) ?
Al4 O10 N4 C22 . . . . 17.9(9) ?
Dy1 O10 N4 C22 . . . . 124.9(7) ?
Al4 O10 N4 Al5 . . . . -147.0(4) ?
Dy1 O10 N4 Al5 . . . . -40.0(6) ?
Al5 O13 N5 C29 . . . . -7.7(8) ?
Dy1 O13 N5 C29 . . . . -130.5(6) ?
Al5 O13 N5 Al6 . . . . 173.7(4) ?
Dy1 O13 N5 Al6 . . . . 50.9(7) ?
Al6 O16 N6 C36 . . . . -0.9(9) ?
Dy1 O16 N6 C36 . . . . 165.2(6) ?
Al6 O16 N6 Al3 . . . . -178.4(4) ?
Dy1 O16 N6 Al3 . . . . -12.3(8) ?
Al5 O19 N7 C43 . . . . 96.6(9) ?
Na4 O19 N7 C43 . . . . -25.3(10) ?
Dy1 O19 N7 C43 . . . . -142.2(7) ?
Al4 O22 N8 C50 . . . . 13.3(9) ?
Dy1 O22 N8 C50 . . . . 136.4(7) ?
Al4 O22 N8 Al1 . . . . -178.1(4) ?
Dy1 O22 N8 Al1 . . . . -55.0(7) ?
Al2 O25 N9 C57 . . . . 13.4(9) ?
Na4 O25 N9 C57 . . . . -137.1(7) ?
Dy1 O25 N9 C57 . . . . 113.6(7) ?
Al1 O2 C1 N1 . . . . -4.8(11) ?
Al1 O2 C1 C2 . . . . 175.7(7) ?
O1 N1 C1 O2 . . . . -0.4(12) ?
Al2 N1 C1 O2 . . . . 168.5(6) ?
O1 N1 C1 C2 . . . . 179.1(8) ?
Al2 N1 C1 C2 . . . . -11.9(14) ?
O2 C1 C2 C7 . . . . 176.6(9) ?
N1 C1 C2 C7 . . . . -2.9(15) ?
O2 C1 C2 C3 . . . . -3.8(15) ?
N1 C1 C2 C3 . . . . 176.6(10) ?
C7 C2 C3 C4 . . . . -0.7(17) ?
C1 C2 C3 C4 . . . . 179.7(11) ?
C2 C3 C4 C5 . . . . 0.0(19) ?
C3 C4 C5 C6 . . . . 0(2) ?
C4 C5 C6 C7 . . . . 1.3(19) ?
Al2 O3 C7 C6 . . . . -162.2(8) ?
Na3 O3 C7 C6 . . . . -52.6(12) ?
Al2 O3 C7 C2 . . . . 19.0(15) ?
Na3 O3 C7 C2 . . . . 128.6(9) ?
C5 C6 C7 O3 . . . . 179.1(11) ?
C5 C6 C7 C2 . . . . -2.1(17) ?
C3 C2 C7 O3 . . . . -179.5(10) ?
C1 C2 C7 O3 . . . . 0.1(16) ?
C3 C2 C7 C6 . . . . 1.7(16) ?
C1 C2 C7 C6 . . . . -178.7(10) ?
O4 N2 C8 O5 . . . . 5.5(12) ?
Al3 N2 C8 O5 . . . . -177.9(7) ?
O4 N2 C8 C9 . . . . -170.6(8) ?
Al3 N2 C8 C9 . . . . 6.0(15) ?
Al2 O5 C8 N2 . . . . -11.5(11) ?
Na3 O5 C8 N2 . . . . 91.4(12) ?
Al2 O5 C8 C9 . . . . 164.6(7) ?
Na3 O5 C8 C9 . . . . -92.5(11) ?
N2 C8 C9 C10 . . . . -169.6(10) ?
O5 C8 C9 C10 . . . . 14.2(15) ?
N2 C8 C9 C14 . . . . 16.4(14) ?
O5 C8 C9 C14 . . . . -159.8(9) ?
C14 C9 C10 C11 . . . . -1.0(18) ?
C8 C9 C10 C11 . . . . -175.0(11) ?
C9 C10 C11 C12 . . . . 4(2) ?
C10 C11 C12 C13 . . . . -4(2) ?
C11 C12 C13 C14 . . . . 0.2(19) ?
Al3 O6 C14 C9 . . . . -23.2(14) ?
Na2 O6 C14 C9 . . . . -132.0(9) ?
Al3 O6 C14 C13 . . . . 156.9(8) ?
Na2 O6 C14 C13 . . . . 48.1(11) ?
C10 C9 C14 O6 . . . . 177.5(10) ?
C8 C9 C14 O6 . . . . -8.5(16) ?
C10 C9 C14 C13 . . . . -2.5(15) ?
C8 C9 C14 C13 . . . . 171.5(9) ?
C12 C13 C14 O6 . . . . -177.1(10) ?
C12 C13 C14 C9 . . . . 3.0(16) ?
Al3 O8 C15 N3 . . . . -0.2(12) ?
Na2 O8 C15 N3 . . . . -119.2(10) ?
Al3 O8 C15 C16 . . . . 178.0(8) ?
Na2 O8 C15 C16 . . . . 58.9(15) ?
O7 N3 C15 O8 . . . . 3.8(12) ?
Al4 N3 C15 O8 . . . . -175.0(7) ?
O7 N3 C15 C16 . . . . -174.4(9) ?
Al4 N3 C15 C16 . . . . 6.8(15) ?
O8 C15 C16 C17 . . . . -12.6(16) ?
N3 C15 C16 C17 . . . . 165.6(11) ?
O8 C15 C16 C21 . . . . 167.0(11) ?
N3 C15 C16 C21 . . . . -14.8(16) ?
C21 C16 C17 C18 . . . . 1(2) ?
C15 C16 C17 C18 . . . . -179.6(13) ?
C16 C17 C18 C19 . . . . -3(3) ?
C17 C18 C19 C20 . . . . 3(3) ?
C18 C19 C20 C21 . . . . -1(3) ?
Al4 O9 C21 C20 . . . . -154.8(10) ?
Na1 O9 C21 C20 . . . . 21.9(15) ?
Al4 O9 C21 C16 . . . . 27.7(17) ?
Na1 O9 C21 C16 . . . . -155.6(9) ?
C19 C20 C21 O9 . . . . -178.7(15) ?
C19 C20 C21 C16 . . . . -1(2) ?
C17 C16 C21 O9 . . . . 178.7(11) ?
C15 C16 C21 O9 . . . . -0.9(18) ?
C17 C16 C21 C20 . . . . 1.1(18) ?
C15 C16 C21 C20 . . . . -178.5(12) ?
O10 N4 C22 O11 . . . . 0.1(13) ?
Al5 N4 C22 O11 . . . . 163.2(7) ?
O10 N4 C22 C23 . . . . 179.3(8) ?
Al5 N4 C22 C23 . . . . -17.6(14) ?
Al4 O11 C22 N4 . . . . -18.9(11) ?
Na1 O11 C22 N4 . . . . 91.5(9) ?
Al4 O11 C22 C23 . . . . 161.9(7) ?
Na1 O11 C22 C23 . . . . -87.7(9) ?
N4 C22 C23 C24 . . . . -169.6(11) ?
O11 C22 C23 C24 . . . . 9.6(15) ?
N4 C22 C23 C28 . . . . 10.8(15) ?
O11 C22 C23 C28 . . . . -170.0(9) ?
C28 C23 C24 C25 . . . . -4.0(19) ?
C22 C23 C24 C25 . . . . 176.4(12) ?
C23 C24 C25 C26 . . . . 2(2) ?
C24 C25 C26 C27 . . . . 0(2) ?
C25 C26 C27 C28 . . . . 0(2) ?
Al5 O12 C28 C27 . . . . 170.0(8) ?
Na5 O12 C28 C27 . . . . -35.9(12) ?
Al5 O12 C28 C23 . . . . -10.0(16) ?
Na5 O12 C28 C23 . . . . 144.1(8) ?
C26 C27 C28 O12 . . . . 178.6(11) ?
C26 C27 C28 C23 . . . . -1.4(17) ?
C24 C23 C28 O12 . . . . -176.6(11) ?
C22 C23 C28 O12 . . . . 3.0(16) ?
C24 C23 C28 C27 . . . . 3.5(16) ?
C22 C23 C28 C27 . . . . -177.0(10) ?
Al5 O14 C29 N5 . . . . 6.1(11) ?
Al5 O14 C29 C30 . . . . -174.9(7) ?
O13 N5 C29 O14 . . . . 1.2(12) ?
Al6 N5 C29 O14 . . . . 179.5(7) ?
O13 N5 C29 C30 . . . . -177.8(8) ?
Al6 N5 C29 C30 . . . . 0.5(13) ?
O14 C29 C30 C35 . . . . 176.7(9) ?
N5 C29 C30 C35 . . . . -4.4(14) ?
O14 C29 C30 C31 . . . . -2.6(14) ?
N5 C29 C30 C31 . . . . 176.3(10) ?
C35 C30 C31 C32 . . . . 0.0(18) ?
C29 C30 C31 C32 . . . . 179.3(11) ?
C30 C31 C32 C33 . . . . -1(2) ?
C31 C32 C33 C34 . . . . 0(2) ?
C32 C33 C34 C35 . . . . 1.2(19) ?
Al6 O15 C35 C34 . . . . -172.3(8) ?
Al6 O15 C35 C30 . . . . 9.9(16) ?
C33 C34 C35 O15 . . . . -179.8(11) ?
C33 C34 C35 C30 . . . . -1.8(16) ?
C31 C30 C35 O15 . . . . 179.1(10) ?
C29 C30 C35 O15 . . . . -0.2(15) ?
C31 C30 C35 C34 . . . . 1.2(15) ?
C29 C30 C35 C34 . . . . -178.1(9) ?
Al6 O17 C36 N6 . . . . 1.6(12) ?
Al6 O17 C36 C37 . . . . -173.8(7) ?
O16 N6 C36 O17 . . . . -0.4(13) ?
Al3 N6 C36 O17 . . . . 176.8(7) ?
O16 N6 C36 C37 . . . . 174.8(9) ?
Al3 N6 C36 C37 . . . . -8.1(15) ?
O17 C36 C37 C42 . . . . -174.2(10) ?
N6 C36 C37 C42 . . . . 10.6(16) ?
O17 C36 C37 C38 . . . . 6.1(15) ?
N6 C36 C37 C38 . . . . -169.2(10) ?
C42 C37 C38 C39 . . . . 0.3(19) ?
C36 C37 C38 C39 . . . . -180.0(12) ?
C37 C38 C39 C40 . . . . -2(2) ?
C38 C39 C40 C41 . . . . 1(2) ?
C39 C40 C41 C42 . . . . 0(2) ?
Al3 O18 C42 C41 . . . . 161.6(8) ?
Na2 O18 C42 C41 . . . . 45.5(12) ?
Al3 O18 C42 C37 . . . . -18.1(16) ?
Na2 O18 C42 C37 . . . . -134.2(9) ?
C40 C41 C42 O18 . . . . 178.7(11) ?
C40 C41 C42 C37 . . . . -1.6(18) ?
C38 C37 C42 O18 . . . . -179.0(10) ?
C36 C37 C42 O18 . . . . 1.2(17) ?
C38 C37 C42 C41 . . . . 1.3(16) ?
C36 C37 C42 C41 . . . . -178.5(10) ?
Na5 O20 C43 N7 . . . . -67.5(12) ?
Na4 O20 C43 N7 . . . . 43.9(11) ?
Na5 O20 C43 C44 . . . . 112.4(9) ?
Na4 O20 C43 C44 . . . . -136.2(8) ?
Na5 O20 C43 Na4 . . . . -111.4(6) ?
Na4 O20 C43 Na5 . . . . 111.4(6) ?
O19 N7 C43 O20 . . . . -13.2(15) ?
O19 N7 C43 C44 . . . . 166.9(8) ?
O19 N7 C43 Na4 . . . . 19.9(8) ?
O19 N7 C43 Na5 . . . . -51.0(9) ?
O20 C43 C44 C45 . . . . -25.9(15) ?
N7 C43 C44 C45 . . . . 154.0(10) ?
Na4 C43 C44 C45 . . . . -91.3(13) ?
Na5 C43 C44 C45 . . . . 23.1(13) ?
O20 C43 C44 C49 . . . . 148.6(10) ?
N7 C43 C44 C49 . . . . -31.5(15) ?
Na4 C43 C44 C49 . . . . 83.2(14) ?
Na5 C43 C44 C49 . . . . -162.3(8) ?
C49 C44 C45 C46 . . . . 1.3(17) ?
C43 C44 C45 C46 . . . . 176.0(10) ?
C44 C45 C46 C47 . . . . -2.5(18) ?
C45 C46 C47 C48 . . . . 1.7(18) ?
C46 C47 C48 C49 . . . . 0.3(18) ?
Al1 O21 C49 C44 . . . . -97.7(15) ?
Al1 O21 C49 C48 . . . . 84.5(15) ?
C45 C44 C49 O21 . . . . -177.2(10) ?
C43 C44 C49 O21 . . . . 8.4(16) ?
C45 C44 C49 C48 . . . . 0.6(16) ?
C43 C44 C49 C48 . . . . -173.8(9) ?
C47 C48 C49 O21 . . . . 176.5(10) ?
C47 C48 C49 C44 . . . . -1.4(16) ?
O22 N8 C50 O23 . . . . -2.5(13) ?
Al1 N8 C50 O23 . . . . -168.7(7) ?
O22 N8 C50 C51 . . . . 176.9(8) ?
Al1 N8 C50 C51 . . . . 10.7(15) ?
Al4 O23 C50 N8 . . . . -9.6(12) ?
Al4 O23 C50 C51 . . . . 171.1(7) ?
N8 C50 C51 C52 . . . . -178.4(10) ?
O23 C50 C51 C52 . . . . 1.0(15) ?
N8 C50 C51 C56 . . . . 0.9(15) ?
O23 C50 C51 C56 . . . . -179.7(9) ?
C56 C51 C52 C53 . . . . 0.2(16) ?
C50 C51 C52 C53 . . . . 179.6(11) ?
C51 C52 C53 C54 . . . . -0.9(18) ?
C52 C53 C54 C55 . . . . 1.7(19) ?
C53 C54 C55 C56 . . . . -1.8(19) ?
Al1 O24 C56 C55 . . . . 164.1(8) ?
Al1 O24 C56 C51 . . . . -17.1(15) ?
C54 C55 C56 O24 . . . . 179.9(10) ?
C54 C55 C56 C51 . . . . 1.0(16) ?
C52 C51 C56 O24 . . . . -179.0(10) ?
C50 C51 C56 O24 . . . . 1.6(16) ?
C52 C51 C56 C55 . . . . -0.2(15) ?
C50 C51 C56 C55 . . . . -179.6(9) ?
Al2 O26 C57 N9 . . . . -18.9(11) ?
Na3 O26 C57 N9 . . . . 158.0(15) ?
Al2 O26 C57 C58 . . . . 162.5(7) ?
Na3 O26 C57 C58 . . . . -21(3) ?
O25 N9 C57 O26 . . . . 3.3(13) ?
O25 N9 C57 C58 . . . . -178.2(8) ?
O26 C57 C58 C59 . . . . 24.0(14) ?
N9 C57 C58 C59 . . . . -154.5(10) ?
O26 C57 C58 C63 . . . . -154.4(10) ?
N9 C57 C58 C63 . . . . 27.0(14) ?
C63 C58 C59 C60 . . . . -2.7(16) ?
C57 C58 C59 C60 . . . . 178.8(9) ?
C58 C59 C60 C61 . . . . 2.6(16) ?
C59 C60 C61 C62 . . . . -0.8(16) ?
C60 C61 C62 C63 . . . . -0.9(16) ?
Al6 O27 C63 C58 . . . . 100.0(11) ?
Al6 O27 C63 C62 . . . . -84.2(12) ?
C59 C58 C63 O27 . . . . 176.9(9) ?
C57 C58 C63 O27 . . . . -4.7(15) ?
C59 C58 C63 C62 . . . . 1.0(15) ?
C57 C58 C63 C62 . . . . 179.3(9) ?
C61 C62 C63 O27 . . . . -175.1(9) ?
C61 C62 C63 C58 . . . . 0.9(15) ?
Na4 O29 C64 O28 . . . . -3.9(13) ?
Na4 O29 C64 C65 . . . . 178.8(10) ?
Al5 O28 C64 O29 . . . . 92.6(13) ?
Na5 O28 C64 O29 . . . . -78.4(13) ?
Na4 O28 C64 O29 . . . . 3.1(10) ?
Al5 O28 C64 C65 . . . . -90.1(13) ?
Na5 O28 C64 C65 . . . . 98.9(12) ?
Na4 O28 C64 C65 . . . . -179.6(11) ?
Al5 O28 C64 Na4 . . . . 89.5(8) ?
Na5 O28 C64 Na4 . . . . -81.5(7) ?
Na1 O30 C66 N10 . . . . -31(3) ?
Na3 O30 C66 N10 3 . . . 159.0(11) ?
C67 N10 C66 O30 . . . . 1(2) ?
C68 N10 C66 O30 . . . . 175.8(15) ?
Na1 O31 C69 N11 . . . . -116.7(12) ?
C71 N11 C69 O31 . . . . 176.3(12) ?
C70 N11 C69 O31 . . . . 2(2) ?
C71 N11 C69 Na1 . . . . 120.9(12) ?
C70 N11 C69 Na1 . . . . -53.8(17) ?
Na2 O32 C72 N12 . . . . 27(3) ?
Na5 O32 C72 N12 3_455 . . . -172.7(10) ?
C73 N12 C72 O32 . . . . -5(2) ?
C74 N12 C72 O32 . . . . 177.5(16) ?
Na2 O33 C75 N13 . . . . 35(4) ?
Na5 O33 C75 N13 3_455 . . . 169.0(11) ?
Na2 O33 C75 Na5 . . . 3_455 -134(3) ?
C76 N13 C75 O33 . . . . 2(2) ?
C77 N13 C75 O33 . . . . -170.5(16) ?
C76 N13 C75 Na5 . . . 3_455 33(5) ?
C77 N13 C75 Na5 . . . 3_455 -140(3) ?
Na2 O34 C78 N14 . . . . 69(2) ?
Na5 O34 C78 N14 3_455 . . . -169.4(9) ?
C80 N14 C78 O34 . . . . 177.4(12) ?
C79 N14 C78 O34 . . . . -5.9(19) ?
Na3 O35 C81 N15 . . . . 54.3(18) ?
Na1 O35 C81 N15 3_445 . . . 173.2(8) ?
C83 N15 C81 O35 . . . . -172.0(12) ?
C82 N15 C81 O35 . . . . -1.1(18) ?
Na3 O36 C84 N16 . . . . -49(4) ?
Na1 O36 C84 N16 3_445 . . . 178.7(14) ?
C85 N16 C84 O36 . . . . -7(3) ?
C86 N16 C84 O36 . . . . -178.6(19) ?
Na4 O37 C87 N17 . . . . 176.0(10) ?
C88 N17 C87 O37 . . . . 2(2) ?
C89 N17 C87 O37 . . . . 178.6(12) ?
O38 C90 N18 C91 . . . . 13(4) ?
O38 C90 N18 C92 . . . . -173(2) ?
C94 N19 C93 O39 . . . . 2(4) ?
C95 N19 C93 O39 . . . . -176(2) ?
C98 N20 C96 O40 . . . . -174(2) ?
C97 N20 C96 O40 . . . . 21(4) ?

_cod_database_fobs_code 2243517
